data_4121156
loop_
_publ_author_name
'Santhosh Kumar Podiyanachari'
'Gerald Kehr'
'Christian M\"uck-Lichtenfeld'
'Constantin G. Daniliuc'
'Gerhard Erker'

_publ_section_title
;
 Remarkable Behavior of a Bifunctional Alkynylborane Zirconocene Complex
 toward Donor Ligands and Acetylenes
;
_journal_name_full 'Journal of the American Chemical Society'
_journal_page_first 17444
_journal_page_last 17456
_journal_paper_doi 10.1021/ja408385h
_journal_volume 135
_journal_year 2013
_chemical_formula_sum 'C32 H29 B F10 Si2 Zr'
_chemical_formula_weight 761.76
_chemical_name_systematic
; 
 ? 
;
_space_group_IT_number 2
_symmetry_cell_setting triclinic
_symmetry_space_group_name_Hall '-P 1'
_symmetry_space_group_name_H-M 'P -1'
_atom_sites_solution_hydrogens geom
_atom_sites_solution_primary direct
_atom_sites_solution_secondary difmap
_audit_creation_method SHELXL-97
_cell_angle_alpha 98.0840(10)
_cell_angle_beta 104.5610(10)
_cell_angle_gamma 94.600(2)
_cell_formula_units_Z 4
_cell_length_a 11.1086(3)
_cell_length_b 16.2478(4)
_cell_length_c 21.5154(6)
_cell_measurement_reflns_used 9772
_cell_measurement_temperature 223(2)
_cell_measurement_theta_max 28.28
_cell_measurement_theta_min 4.08
_cell_volume 3694.09(17)
_computing_cell_refinement 'Collect (Nonius B.V., 1998)'
_computing_data_collection 'Collect (Nonius B.V., 1998)'
_computing_data_reduction 'Denzo-SMN (Otwinowski & Minor, 1997)'
_computing_molecular_graphics 'XP (BrukerAXS, 2000)'
_computing_publication_material 'SHELXL-97 (Sheldrick, 1997)'
_computing_structure_refinement 'SHELXL-97 (Sheldrick, 1997)'
_computing_structure_solution 'SHELXS-97 (Sheldrick, 1990)'
_diffrn_ambient_temperature 223(2)
_diffrn_measured_fraction_theta_full 0.975
_diffrn_measured_fraction_theta_max 0.975
_diffrn_measurement_device_type 'Nonius KappaCCD APEXII'
_diffrn_measurement_method '\w and \f scans'
_diffrn_radiation_monochromator 'Montel mirror'
_diffrn_radiation_source 'rotating anode Nonius FR591'
_diffrn_radiation_type MoK\a
_diffrn_radiation_wavelength 0.71073
_diffrn_reflns_av_R_equivalents 0.069
_diffrn_reflns_av_sigmaI/netI 0.0598
_diffrn_reflns_limit_h_max 13
_diffrn_reflns_limit_h_min -13
_diffrn_reflns_limit_k_max 19
_diffrn_reflns_limit_k_min -19
_diffrn_reflns_limit_l_max 25
_diffrn_reflns_limit_l_min -25
_diffrn_reflns_number 34403
_diffrn_reflns_theta_full 25.00
_diffrn_reflns_theta_max 25.00
_diffrn_reflns_theta_min 4.11
_exptl_absorpt_coefficient_mu 0.433
_exptl_absorpt_correction_T_max 0.9829
_exptl_absorpt_correction_T_min 0.9108
_exptl_absorpt_correction_type multi-scan
_exptl_absorpt_process_details 'Denzo (Otwinowski, Borek, Majewski & Minor, 2003)'
_exptl_crystal_colour yellow
_exptl_crystal_density_diffrn 1.370
_exptl_crystal_description plate
_exptl_crystal_F_000 1536
_exptl_crystal_size_max 0.22
_exptl_crystal_size_mid 0.20
_exptl_crystal_size_min 0.04
_refine_diff_density_max 0.775
_refine_diff_density_min -0.981
_refine_diff_density_rms 0.089
_refine_ls_extinction_method none
_refine_ls_goodness_of_fit_ref 1.050
_refine_ls_hydrogen_treatment constr
_refine_ls_matrix_type full
_refine_ls_number_parameters 841
_refine_ls_number_reflns 12699
_refine_ls_number_restraints 60
_refine_ls_restrained_S_all 1.084
_refine_ls_R_factor_all 0.0871
_refine_ls_R_factor_gt 0.0660
_refine_ls_shift/su_max 0.001
_refine_ls_shift/su_mean 0.000
_refine_ls_structure_factor_coef Fsqd
_refine_ls_weighting_details 'calc w=1/[\s^2^(Fo^2^)+(0.0731P)^2^+8.5691P] where P=(Fo^2^+2Fc^2^)/3'
_refine_ls_weighting_scheme calc
_refine_ls_wR_factor_gt 0.1609
_refine_ls_wR_factor_ref 0.1736
_reflns_number_gt 9801
_reflns_number_total 12699
_reflns_threshold_expression >2sigma(I)
_cod_data_source_file ja408385h_si_002_07.cif
_cod_data_source_block erk6870
_cod_database_code 4121156

loop_
_symmetry_equiv_pos_as_xyz
'x, y, z'
'-x, -y, -z'

loop_
_atom_site_label
_atom_site_type_symbol
_atom_site_fract_x
_atom_site_fract_y
_atom_site_fract_z
_atom_site_U_iso_or_equiv
_atom_site_adp_type
_atom_site_occupancy
_atom_site_symmetry_multiplicity
_atom_site_calc_flag
_atom_site_refinement_flags
Zr1A Zr 0.18655(4) 0.21926(3) 0.28157(2) 0.03501(14) Uani 1 1 d .
Si1A Si -0.02117(13) 0.30639(10) 0.40730(8) 0.0436(3) Uani 1 1 d .
Si2A Si 0.43843(15) 0.09622(9) 0.22895(7) 0.0436(3) Uani 1 1 d .
B1A B 0.3526(5) 0.2045(3) 0.4147(3) 0.0333(11) Uani 1 1 d .
C1A C 0.1167(5) 0.2623(3) 0.3878(2) 0.0392(11) Uani 1 1 d .
C2A C 0.2185(5) 0.2365(3) 0.4021(2) 0.0352(10) Uani 1 1 d .
C3A C 0.3901(5) 0.1616(3) 0.3482(2) 0.0358(10) Uani 1 1 d .
H3A H 0.4607 0.1334 0.3606 0.043 Uiso 1 1 calc R
C4A C 0.3544(5) 0.1535(3) 0.2832(3) 0.0396(11) Uani 1 1 d .
C11A C -0.1179(6) 0.3481(5) 0.3386(4) 0.073(2) Uani 1 1 d .
H11A H -0.0651 0.3861 0.3229 0.109 Uiso 1 1 calc R
H11B H -0.1809 0.3779 0.3530 0.109 Uiso 1 1 calc R
H11C H -0.1587 0.3022 0.3037 0.109 Uiso 1 1 calc R
C12A C 0.0481(6) 0.3908(4) 0.4787(4) 0.0708(19) Uani 1 1 d .
H12A H 0.1150 0.3708 0.5092 0.106 Uiso 1 1 calc R
H12B H -0.0162 0.4061 0.5000 0.106 Uiso 1 1 calc R
H12C H 0.0815 0.4394 0.4641 0.106 Uiso 1 1 calc R
C13A C -0.1118(6) 0.2197(4) 0.4288(3) 0.0605(16) Uani 1 1 d .
H13A H -0.1480 0.1778 0.3903 0.091 Uiso 1 1 calc R
H13B H -0.1783 0.2411 0.4458 0.091 Uiso 1 1 calc R
H13C H -0.0569 0.1946 0.4616 0.091 Uiso 1 1 calc R
C14A C 0.4006(7) 0.1277(4) 0.1467(3) 0.0643(17) Uani 1 1 d .
H14A H 0.3105 0.1204 0.1284 0.096 Uiso 1 1 calc R
H14B H 0.4390 0.0931 0.1184 0.096 Uiso 1 1 calc R
H14C H 0.4327 0.1860 0.1505 0.096 Uiso 1 1 calc R
C15A C 0.3921(8) -0.0183(4) 0.2214(4) 0.073(2) Uani 1 1 d .
H15A H 0.4154 -0.0346 0.2640 0.109 Uiso 1 1 calc R
H15B H 0.4346 -0.0489 0.1930 0.109 Uiso 1 1 calc R
H15C H 0.3022 -0.0309 0.2031 0.109 Uiso 1 1 calc R
C16A C 0.6110(6) 0.1206(4) 0.2661(3) 0.0613(16) Uani 1 1 d .
H16A H 0.6342 0.1808 0.2737 0.092 Uiso 1 1 calc R
H16B H 0.6552 0.0939 0.2367 0.092 Uiso 1 1 calc R
H16C H 0.6334 0.0999 0.3071 0.092 Uiso 1 1 calc R
C20A C 0.0185(7) 0.1585(4) 0.1797(3) 0.075(2) Uani 1 1 d .
H20A H 0.0078 0.1874 0.1442 0.091 Uiso 1 1 calc R
C21A C 0.0975(6) 0.0960(4) 0.1914(3) 0.0607(16) Uani 1 1 d .
H21A H 0.1505 0.0763 0.1662 0.073 Uiso 1 1 calc R
C22A C 0.0815(6) 0.0690(3) 0.2483(3) 0.0547(15) Uani 1 1 d .
H22A H 0.1217 0.0267 0.2677 0.066 Uiso 1 1 calc R
C23A C -0.0025(6) 0.1144(4) 0.2710(3) 0.0629(17) Uani 1 1 d .
H23A H -0.0288 0.1083 0.3085 0.075 Uiso 1 1 calc R
C24A C -0.0419(6) 0.1707(5) 0.2295(4) 0.074(2) Uani 1 1 d .
H24A H -0.0985 0.2097 0.2339 0.089 Uiso 1 1 calc R
C25A C 0.2231(7) 0.3106(4) 0.2022(3) 0.0640(19) Uani 1 1 d .
H25A H 0.2094 0.2848 0.1587 0.077 Uiso 1 1 calc R
C26A C 0.3369(6) 0.3206(4) 0.2515(3) 0.0575(16) Uani 1 1 d .
H26A H 0.4131 0.3031 0.2466 0.069 Uiso 1 1 calc R
C27A C 0.3159(5) 0.3608(3) 0.3080(3) 0.0482(13) Uani 1 1 d .
H27A H 0.3754 0.3746 0.3487 0.058 Uiso 1 1 calc R
C28A C 0.1914(5) 0.3773(3) 0.2946(3) 0.0476(13) Uani 1 1 d .
H28A H 0.1528 0.4048 0.3244 0.057 Uiso 1 1 calc R
C29A C 0.1353(6) 0.3461(4) 0.2299(3) 0.0595(16) Uani 1 1 d .
H29A H 0.0512 0.3484 0.2080 0.071 Uiso 1 1 calc R
C31A C 0.3517(4) 0.1289(3) 0.4591(2) 0.0352(10) Uani 1 1 d .
F32A F 0.1552(3) 0.0627(2) 0.39313(17) 0.0633(10) Uani 1 1 d .
C32A C 0.2544(5) 0.0659(3) 0.4456(2) 0.0416(12) Uani 1 1 d .
F33A F 0.1466(3) -0.0567(2) 0.4640(2) 0.0734(11) Uani 1 1 d .
C33A C 0.2459(5) 0.0021(3) 0.4811(3) 0.0440(12) Uani 1 1 d .
F34A F 0.3366(3) -0.0599(2) 0.57210(18) 0.0648(10) Uani 1 1 d .
C34A C 0.3430(5) 0.0009(3) 0.5367(3) 0.0445(12) Uani 1 1 d .
F35A F 0.5368(3) 0.0591(2) 0.60444(17) 0.0665(10) Uani 1 1 d .
C35A C 0.4411(5) 0.0602(3) 0.5519(3) 0.0431(12) Uani 1 1 d .
F36A F 0.5528(3) 0.1767(2) 0.53326(18) 0.0594(9) Uani 1 1 d .
C36A C 0.4460(5) 0.1220(3) 0.5135(3) 0.0406(11) Uani 1 1 d .
C41A C 0.4524(4) 0.2871(3) 0.4547(2) 0.0352(10) Uani 1 1 d .
F42A F 0.3390(3) 0.3037(2) 0.53387(16) 0.0558(8) Uani 1 1 d .
C42A C 0.4347(5) 0.3318(3) 0.5106(2) 0.0406(11) Uani 1 1 d .
F43A F 0.4855(4) 0.4422(2) 0.60045(17) 0.0707(10) Uani 1 1 d .
C43A C 0.5106(5) 0.4032(3) 0.5468(3) 0.0457(12) Uani 1 1 d .
F44A F 0.6833(3) 0.5033(2) 0.56068(18) 0.0655(10) Uani 1 1 d .
C44A C 0.6097(5) 0.4340(3) 0.5272(3) 0.0479(13) Uani 1 1 d .
F45A F 0.7304(3) 0.4220(2) 0.4521(2) 0.0724(11) Uani 1 1 d .
C45A C 0.6334(5) 0.3920(3) 0.4723(3) 0.0472(13) Uani 1 1 d .
C46A C 0.5559(5) 0.3209(3) 0.4376(3) 0.0414(12) Uani 1 1 d .
F46A F 0.5875(3) 0.2854(2) 0.38415(17) 0.0582(9) Uani 1 1 d .
Zr1B Zr 1.05023(4) 0.70880(3) 0.27171(2) 0.03634(15) Uani 1 1 d .
Si1B Si 1.24700(17) 0.58775(12) 0.15019(10) 0.0602(5) Uani 1 1 d .
Si2B Si 0.77063(16) 0.80489(13) 0.31970(9) 0.0590(5) Uani 1 1 d .
B1B B 0.8457(6) 0.6116(4) 0.1650(3) 0.0404(13) Uani 1 1 d .
C1B C 1.1033(5) 0.6112(3) 0.1750(3) 0.0467(13) Uani 1 1 d .
C2B C 0.9918(5) 0.6104(3) 0.1673(3) 0.0398(11) Uani 1 1 d .
C3B C 0.8095(5) 0.6819(4) 0.2208(3) 0.0469(13) Uani 1 1 d .
H3B H 0.7220 0.6814 0.2098 0.056 Uiso 1 1 calc R
C4B C 0.8578(5) 0.7372(4) 0.2739(3) 0.0486(13) Uani 1 1 d .
C11B C 1.3652(7) 0.5579(6) 0.2175(5) 0.093(3) Uani 1 1 d .
H11D H 1.3914 0.6047 0.2533 0.139 Uiso 1 1 calc R
H11E H 1.4371 0.5429 0.2025 0.139 Uiso 1 1 calc R
H11F H 1.3292 0.5104 0.2323 0.139 Uiso 1 1 calc R
C12B C 1.1928(10) 0.4980(6) 0.0816(5) 0.109(3) Uani 1 1 d U
H12D H 1.2626 0.4837 0.0645 0.164 Uiso 1 1 calc R
H12E H 1.1276 0.5135 0.0474 0.164 Uiso 1 1 calc R
H12F H 1.1598 0.4501 0.0971 0.164 Uiso 1 1 calc R
C13B C 1.3100(8) 0.6797(5) 0.1205(5) 0.092(3) Uani 1 1 d U
H13D H 1.3336 0.7273 0.1556 0.138 Uiso 1 1 calc R
H13E H 1.2464 0.6932 0.0846 0.138 Uiso 1 1 calc R
H13F H 1.3830 0.6666 0.1057 0.138 Uiso 1 1 calc R
C14B C 0.8492(6) 0.8205(5) 0.4081(3) 0.0636(17) Uani 1 1 d .
H14D H 0.8574 0.7665 0.4220 0.095 Uiso 1 1 calc R
H14E H 0.7996 0.8518 0.4320 0.095 Uiso 1 1 calc R
H14F H 0.9316 0.8514 0.4165 0.095 Uiso 1 1 calc R
C15B C 0.7612(10) 0.9067(6) 0.2927(5) 0.111(3) Uani 1 1 d U
H15D H 0.8405 0.9418 0.3117 0.167 Uiso 1 1 calc R
H15E H 0.6951 0.9334 0.3064 0.167 Uiso 1 1 calc R
H15F H 0.7432 0.8988 0.2456 0.167 Uiso 1 1 calc R
C16B C 0.6083(8) 0.7530(7) 0.3063(5) 0.106(3) Uani 1 1 d U
H16D H 0.5647 0.7456 0.2604 0.158 Uiso 1 1 calc R
H16E H 0.5639 0.7876 0.3313 0.158 Uiso 1 1 calc R
H16F H 0.6116 0.6988 0.3202 0.158 Uiso 1 1 calc R
C20B C 1.2076(6) 0.6697(4) 0.3655(3) 0.0630(18) Uani 1 1 d .
H20B H 1.2904 0.6958 0.3760 0.076 Uiso 1 1 calc R
C21B C 1.1602(6) 0.5953(4) 0.3231(3) 0.0545(15) Uani 1 1 d .
H21B H 1.2061 0.5624 0.3003 0.065 Uiso 1 1 calc R
C22B C 1.0346(6) 0.5769(4) 0.3197(3) 0.0572(16) Uani 1 1 d .
H22B H 0.9798 0.5308 0.2936 0.069 Uiso 1 1 calc R
C23B C 1.0052(7) 0.6402(5) 0.3627(3) 0.0679(19) Uani 1 1 d .
H23B H 0.9270 0.6424 0.3719 0.081 Uiso 1 1 calc R
C24B C 1.1102(7) 0.6995(5) 0.3899(3) 0.0677(19) Uani 1 1 d .
H24B H 1.1149 0.7494 0.4189 0.081 Uiso 1 1 calc R
C25B C 1.2332(6) 0.8017(4) 0.2636(4) 0.0638(18) Uani 1 1 d .
H25B H 1.3072 0.7771 0.2643 0.077 Uiso 1 1 calc R
C26B C 1.1365(6) 0.8070(4) 0.2075(3) 0.0574(16) Uani 1 1 d .
H26B H 1.1354 0.7876 0.1640 0.069 Uiso 1 1 calc R
C27B C 1.0435(6) 0.8465(4) 0.2285(3) 0.0603(16) Uani 1 1 d .
H27B H 0.9679 0.8580 0.2018 0.072 Uiso 1 1 calc R
C28B C 1.0826(7) 0.8659(4) 0.2965(4) 0.0645(17) Uani 1 1 d .
H28B H 1.0374 0.8926 0.3233 0.077 Uiso 1 1 calc R
C29B C 1.1982(7) 0.8394(4) 0.3174(4) 0.0685(19) Uani 1 1 d .
H29B H 1.2458 0.8457 0.3610 0.082 Uiso 1 1 calc R
C31B C 0.7963(5) 0.5150(4) 0.1689(3) 0.0528(14) Uani 1 1 d .
F32B F 0.8793(5) 0.4662(3) 0.0814(2) 0.0876(13) Uani 1 1 d .
C32B C 0.8198(7) 0.4500(4) 0.1258(4) 0.071(2) Uani 1 1 d .
F33B F 0.8110(7) 0.3063(3) 0.0818(3) 0.142(2) Uani 1 1 d U
C33B C 0.7829(9) 0.3656(5) 0.1243(5) 0.094(3) Uani 1 1 d U
C34B C 0.7173(9) 0.3451(6) 0.1631(6) 0.097(3) Uani 1 1 d U
F34B F 0.6774(6) 0.2625(3) 0.1629(4) 0.152(3) Uani 1 1 d U
F35B F 0.6197(4) 0.3848(4) 0.2484(3) 0.138(2) Uani 1 1 d U
C35B C 0.6866(6) 0.4027(7) 0.2075(5) 0.091(3) Uani 1 1 d U
F36B F 0.6998(4) 0.5446(4) 0.2547(3) 0.0985(16) Uani 1 1 d .
C36B C 0.7296(6) 0.4880(5) 0.2102(4) 0.074(2) Uani 1 1 d .
C41B C 0.7681(5) 0.6347(3) 0.0954(2) 0.0418(12) Uani 1 1 d .
F42B F 0.5757(3) 0.5693(2) 0.10367(18) 0.0640(9) Uani 1 1 d .
C42B C 0.6409(5) 0.6107(4) 0.0702(3) 0.0485(13) Uani 1 1 d .
F43B F 0.4478(3) 0.5980(3) -0.0104(2) 0.0826(12) Uani 1 1 d .
C43B C 0.5713(6) 0.6254(4) 0.0104(3) 0.0577(15) Uani 1 1 d .
F44B F 0.5628(4) 0.6828(3) -0.08493(19) 0.0911(14) Uani 1 1 d .
C44B C 0.6288(7) 0.6679(4) -0.0265(3) 0.0642(17) Uani 1 1 d .
F45B F 0.8101(4) 0.7398(3) -0.03936(19) 0.0931(14) Uani 1 1 d .
C45B C 0.7536(7) 0.6970(4) -0.0042(3) 0.0606(16) Uani 1 1 d .
F46B F 0.9417(3) 0.7107(3) 0.07377(18) 0.0752(11) Uani 1 1 d .
C46B C 0.8197(5) 0.6801(4) 0.0555(3) 0.0500(13) Uani 1 1 d .

loop_
_atom_site_aniso_label
_atom_site_aniso_U_11
_atom_site_aniso_U_22
_atom_site_aniso_U_33
_atom_site_aniso_U_23
_atom_site_aniso_U_13
_atom_site_aniso_U_12
Zr1A 0.0341(3) 0.0364(3) 0.0306(3) 0.00785(19) 0.00116(19) 0.00077(19)
Si1A 0.0329(7) 0.0516(8) 0.0498(9) 0.0161(7) 0.0121(6) 0.0093(6)
Si2A 0.0511(9) 0.0440(8) 0.0372(8) 0.0055(6) 0.0149(7) 0.0058(7)
B1A 0.035(3) 0.040(3) 0.025(3) 0.010(2) 0.005(2) 0.004(2)
C1A 0.033(3) 0.046(3) 0.038(3) 0.009(2) 0.008(2) 0.004(2)
C2A 0.037(3) 0.035(2) 0.032(3) 0.005(2) 0.009(2) -0.001(2)
C3A 0.036(3) 0.035(2) 0.037(3) 0.009(2) 0.007(2) 0.006(2)
C4A 0.038(3) 0.036(3) 0.042(3) 0.004(2) 0.010(2) -0.005(2)
C11A 0.060(4) 0.101(5) 0.080(5) 0.054(4) 0.026(4) 0.042(4)
C12A 0.056(4) 0.071(4) 0.084(5) -0.003(4) 0.024(4) 0.006(3)
C13A 0.047(3) 0.071(4) 0.068(4) 0.026(3) 0.017(3) 0.001(3)
C14A 0.074(4) 0.077(4) 0.041(3) 0.012(3) 0.014(3) 0.008(3)
C15A 0.098(6) 0.047(3) 0.079(5) 0.000(3) 0.043(4) 0.003(3)
C16A 0.051(4) 0.079(4) 0.057(4) 0.008(3) 0.019(3) 0.019(3)
C20A 0.090(5) 0.064(4) 0.044(4) 0.014(3) -0.028(4) -0.021(4)
C21A 0.056(4) 0.062(4) 0.048(4) -0.014(3) 0.002(3) -0.010(3)
C22A 0.053(3) 0.038(3) 0.056(4) 0.004(3) -0.009(3) -0.009(3)
C23A 0.051(4) 0.062(4) 0.062(4) -0.003(3) 0.007(3) -0.024(3)
C24A 0.036(3) 0.070(4) 0.088(6) -0.009(4) -0.019(3) 0.002(3)
C25A 0.111(6) 0.049(3) 0.031(3) 0.018(3) 0.014(3) 0.001(3)
C26A 0.060(4) 0.051(3) 0.080(5) 0.032(3) 0.040(4) 0.012(3)
C27A 0.052(3) 0.038(3) 0.052(3) 0.017(2) 0.006(3) -0.003(2)
C28A 0.055(3) 0.040(3) 0.053(3) 0.016(3) 0.018(3) 0.009(2)
C29A 0.054(4) 0.051(3) 0.071(4) 0.031(3) 0.001(3) 0.010(3)
C31A 0.034(2) 0.040(3) 0.033(3) 0.009(2) 0.008(2) 0.008(2)
F32A 0.058(2) 0.0563(19) 0.056(2) 0.0184(16) -0.0182(17) -0.0161(16)
C32A 0.042(3) 0.043(3) 0.034(3) 0.008(2) 0.000(2) -0.001(2)
F33A 0.062(2) 0.066(2) 0.078(3) 0.033(2) -0.0081(19) -0.0243(18)
C33A 0.046(3) 0.041(3) 0.043(3) 0.010(2) 0.009(2) -0.001(2)
F34A 0.071(2) 0.065(2) 0.063(2) 0.0398(18) 0.0113(18) 0.0038(18)
C34A 0.051(3) 0.044(3) 0.042(3) 0.016(2) 0.014(3) 0.008(2)
F35A 0.059(2) 0.074(2) 0.056(2) 0.0321(18) -0.0145(17) 0.0035(17)
C35A 0.044(3) 0.051(3) 0.034(3) 0.016(2) 0.002(2) 0.014(2)
F36A 0.0356(16) 0.060(2) 0.071(2) 0.0257(17) -0.0110(15) -0.0066(14)
C36A 0.040(3) 0.041(3) 0.039(3) 0.007(2) 0.005(2) 0.005(2)
C41A 0.032(2) 0.041(3) 0.030(3) 0.010(2) 0.000(2) 0.006(2)
F42A 0.062(2) 0.061(2) 0.0443(18) -0.0027(15) 0.0241(16) -0.0070(16)
C42A 0.043(3) 0.043(3) 0.035(3) 0.007(2) 0.009(2) 0.005(2)
F43A 0.089(3) 0.070(2) 0.043(2) -0.0158(17) 0.0170(19) -0.002(2)
C43A 0.049(3) 0.048(3) 0.034(3) 0.001(2) 0.004(2) 0.009(2)
F44A 0.066(2) 0.0433(18) 0.066(2) -0.0028(16) -0.0085(18) -0.0125(16)
C44A 0.048(3) 0.037(3) 0.047(3) 0.002(2) -0.004(3) 0.003(2)
F45A 0.0454(19) 0.072(2) 0.094(3) -0.001(2) 0.024(2) -0.0191(17)
C45A 0.034(3) 0.049(3) 0.057(4) 0.012(3) 0.008(2) 0.001(2)
C46A 0.033(3) 0.047(3) 0.041(3) 0.005(2) 0.003(2) 0.006(2)
F46A 0.0430(18) 0.070(2) 0.057(2) -0.0083(17) 0.0203(16) -0.0070(16)
Zr1B 0.0349(3) 0.0370(3) 0.0327(3) 0.0071(2) 0.0008(2) 0.00210(19)
Si1B 0.0511(10) 0.0690(11) 0.0702(12) 0.0166(9) 0.0276(9) 0.0196(8)
Si2B 0.0487(9) 0.0827(12) 0.0450(9) 0.0017(8) 0.0114(8) 0.0238(9)
B1B 0.039(3) 0.046(3) 0.035(3) 0.008(3) 0.006(2) 0.004(2)
C1B 0.045(3) 0.051(3) 0.046(3) 0.012(3) 0.011(3) 0.014(2)
C2B 0.044(3) 0.035(3) 0.038(3) 0.008(2) 0.006(2) 0.002(2)
C3B 0.040(3) 0.063(3) 0.039(3) 0.012(3) 0.009(2) 0.010(3)
C4B 0.049(3) 0.062(3) 0.038(3) 0.009(3) 0.013(3) 0.013(3)
C11B 0.051(4) 0.123(7) 0.128(8) 0.066(6) 0.034(5) 0.034(4)
C12B 0.108(6) 0.114(6) 0.102(6) -0.015(5) 0.037(5) 0.020(5)
C13B 0.096(5) 0.098(5) 0.112(6) 0.042(5) 0.064(5) 0.029(4)
C14B 0.055(4) 0.079(4) 0.050(4) -0.008(3) 0.013(3) 0.005(3)
C15B 0.140(7) 0.108(6) 0.113(6) 0.035(5) 0.056(5) 0.074(5)
C16B 0.063(4) 0.146(7) 0.098(6) -0.022(5) 0.023(4) 0.020(5)
C20B 0.053(4) 0.060(4) 0.064(4) 0.029(3) -0.015(3) 0.001(3)
C21B 0.061(4) 0.054(3) 0.051(4) 0.020(3) 0.009(3) 0.024(3)
C22B 0.059(4) 0.056(3) 0.050(4) 0.027(3) -0.005(3) -0.002(3)
C23B 0.070(4) 0.098(5) 0.054(4) 0.046(4) 0.025(4) 0.033(4)
C24B 0.094(5) 0.070(4) 0.035(3) 0.013(3) 0.002(3) 0.027(4)
C25B 0.039(3) 0.052(3) 0.091(5) 0.022(4) 0.002(3) -0.011(3)
C26B 0.063(4) 0.045(3) 0.062(4) 0.017(3) 0.014(3) -0.011(3)
C27B 0.061(4) 0.042(3) 0.072(5) 0.019(3) 0.002(3) 0.005(3)
C28B 0.071(4) 0.039(3) 0.075(5) 0.002(3) 0.012(4) -0.003(3)
C29B 0.073(5) 0.051(4) 0.065(4) 0.000(3) 0.000(4) -0.016(3)
C31B 0.041(3) 0.059(4) 0.051(3) 0.023(3) -0.006(3) -0.004(3)
F32B 0.120(4) 0.062(2) 0.069(3) -0.005(2) 0.012(3) 0.013(2)
C32B 0.064(4) 0.052(4) 0.077(5) 0.014(4) -0.018(4) -0.003(3)
F33B 0.173(5) 0.055(3) 0.151(5) -0.011(3) -0.025(4) 0.011(3)
C33B 0.088(5) 0.066(4) 0.104(6) 0.017(4) -0.021(5) 0.011(4)
C34B 0.067(5) 0.092(5) 0.106(6) 0.042(5) -0.028(4) -0.017(4)
F34B 0.125(4) 0.084(3) 0.207(6) 0.082(4) -0.047(4) -0.037(3)
F35B 0.065(3) 0.182(5) 0.179(5) 0.129(4) 0.010(3) -0.022(3)
C35B 0.041(3) 0.120(6) 0.109(6) 0.081(5) -0.014(4) -0.011(4)
F36B 0.060(3) 0.157(5) 0.098(4) 0.069(4) 0.033(3) 0.008(3)
C36B 0.039(3) 0.094(5) 0.087(5) 0.050(5) -0.003(4) -0.008(3)
C41B 0.048(3) 0.043(3) 0.032(3) 0.006(2) 0.007(2) 0.005(2)
F42B 0.0388(17) 0.093(3) 0.062(2) 0.028(2) 0.0097(16) 0.0045(17)
C42B 0.045(3) 0.055(3) 0.044(3) 0.011(3) 0.006(3) 0.011(3)
F43B 0.048(2) 0.112(3) 0.074(3) 0.021(2) -0.0136(19) 0.009(2)
C43B 0.048(3) 0.068(4) 0.050(4) 0.011(3) -0.002(3) 0.009(3)
F44B 0.097(3) 0.117(3) 0.043(2) 0.032(2) -0.019(2) 0.006(3)
C44B 0.070(4) 0.078(4) 0.035(3) 0.016(3) -0.006(3) 0.007(3)
F45B 0.102(3) 0.123(4) 0.048(2) 0.041(2) 0.002(2) -0.016(3)
C45B 0.075(4) 0.071(4) 0.034(3) 0.018(3) 0.009(3) 0.000(3)
F46B 0.058(2) 0.103(3) 0.059(2) 0.040(2) -0.0020(18) -0.018(2)
C46B 0.046(3) 0.058(3) 0.040(3) 0.010(3) 0.002(2) -0.003(3)

loop_
_atom_type_symbol
_atom_type_description
_atom_type_scat_dispersion_real
_atom_type_scat_dispersion_imag
_atom_type_scat_source
C C 0.0033 0.0016 'International Tables Vol C Tables 4.2.6.8 and 6.1.1.4'
H H 0.0000 0.0000 'International Tables Vol C Tables 4.2.6.8 and 6.1.1.4'
B B 0.0013 0.0007 'International Tables Vol C Tables 4.2.6.8 and 6.1.1.4'
F F 0.0171 0.0103 'International Tables Vol C Tables 4.2.6.8 and 6.1.1.4'
Si Si 0.0817 0.0704 'International Tables Vol C Tables 4.2.6.8 and 6.1.1.4'
Zr Zr -2.9673 0.5597 'International Tables Vol C Tables 4.2.6.8 and 6.1.1.4'

loop_
_geom_angle_atom_site_label_1
_geom_angle_atom_site_label_2
_geom_angle_atom_site_label_3
_geom_angle
C4A Zr1A C2A 94.01(18)
C4A Zr1A C25A 95.6(2)
C2A Zr1A C25A 136.17(18)
C4A Zr1A C20A 108.8(3)
C2A Zr1A C20A 138.4(2)
C25A Zr1A C20A 77.0(2)
C4A Zr1A C24A 130.8(2)
C2A Zr1A C24A 107.2(2)
C25A Zr1A C24A 98.1(3)
C20A Zr1A C24A 32.4(3)
C4A Zr1A C26A 75.32(19)
C2A Zr1A C26A 111.6(2)
C25A Zr1A C26A 32.7(2)
C20A Zr1A C26A 107.6(2)
C24A Zr1A C26A 130.7(3)
C4A Zr1A C29A 126.4(2)
C2A Zr1A C29A 116.4(2)
C25A Zr1A C29A 32.1(2)
C20A Zr1A C29A 77.4(2)
C24A Zr1A C29A 82.9(2)
C26A Zr1A C29A 53.3(2)
C4A Zr1A C27A 91.86(18)
C2A Zr1A C27A 83.79(17)
C25A Zr1A C27A 53.3(2)
C20A Zr1A C27A 128.0(2)
C24A Zr1A C27A 133.3(2)
C26A Zr1A C27A 31.8(2)
C29A Zr1A C27A 52.8(2)
C4A Zr1A C21A 78.9(2)
C2A Zr1A C21A 132.20(19)
C25A Zr1A C21A 91.6(2)
C20A Zr1A C21A 32.3(2)
C24A Zr1A C21A 53.8(2)
C26A Zr1A C21A 111.9(2)
C29A Zr1A C21A 104.9(2)
C27A Zr1A C21A 142.9(2)
C4A Zr1A C23A 110.1(2)
C2A Zr1A C23A 87.26(19)
C25A Zr1A C23A 128.3(2)
C20A Zr1A C23A 52.7(2)
C24A Zr1A C23A 31.9(2)
C26A Zr1A C23A 160.3(2)
C29A Zr1A C23A 114.2(2)
C27A Zr1A C23A 156.9(2)
C21A Zr1A C23A 53.1(2)
C4A Zr1A C28A 123.59(18)
C2A Zr1A C28A 86.54(17)
C25A Zr1A C28A 53.0(2)
C20A Zr1A C28A 107.1(2)
C24A Zr1A C28A 101.9(2)
C26A Zr1A C28A 52.94(19)
C29A Zr1A C28A 31.7(2)
C27A Zr1A C28A 32.03(18)
C21A Zr1A C28A 136.5(2)
C23A Zr1A C28A 126.3(2)
C4A Zr1A C22A 80.59(19)
C2A Zr1A C22A 100.13(18)
C25A Zr1A C22A 123.6(2)
C20A Zr1A C22A 52.7(2)
C24A Zr1A C22A 52.7(2)
C26A Zr1A C22A 141.0(2)
C29A Zr1A C22A 129.8(2)
C27A Zr1A C22A 171.7(2)
C21A Zr1A C22A 32.2(2)
C23A Zr1A C22A 31.4(2)
C28A Zr1A C22A 154.7(2)
C4A Zr1A C1A 121.25(17)
C2A Zr1A C1A 27.46(15)
C25A Zr1A C1A 127.56(19)
C20A Zr1A C1A 117.5(2)
C24A Zr1A C1A 85.2(2)
C26A Zr1A C1A 118.78(19)
C29A Zr1A C1A 98.2(2)
C27A Zr1A C1A 87.00(18)
C21A Zr1A C1A 128.51(19)
C23A Zr1A C1A 75.5(2)
C28A Zr1A C1A 74.97(17)
C22A Zr1A C1A 99.88(19)
C4A Zr1A C3A 30.00(17)
C2A Zr1A C3A 64.07(15)
C25A Zr1A C3A 115.4(2)
C20A Zr1A C3A 133.0(2)
C24A Zr1A C3A 139.3(2)
C26A Zr1A C3A 85.89(18)
C29A Zr1A C3A 137.52(18)
C27A Zr1A C3A 86.82(16)
C21A Zr1A C3A 100.66(19)
C23A Zr1A C3A 108.3(2)
C28A Zr1A C3A 116.28(17)
C22A Zr1A C3A 88.31(17)
C1A Zr1A C3A 91.45(15)
C11A Si1A C13A 110.8(3)
C11A Si1A C1A 112.5(3)
C13A Si1A C1A 105.8(3)
C11A Si1A C12A 111.4(4)
C13A Si1A C12A 111.9(3)
C1A Si1A C12A 104.1(3)
C15A Si2A C4A 108.5(3)
C15A Si2A C14A 109.9(3)
C4A Si2A C14A 111.4(3)
C15A Si2A C16A 109.3(3)
C4A Si2A C16A 109.2(3)
C14A Si2A C16A 108.4(3)
C2A B1A C41A 105.2(4)
C2A B1A C31A 107.4(4)
C41A B1A C31A 111.9(4)
C2A B1A C3A 115.2(4)
C41A B1A C3A 111.9(4)
C31A B1A C3A 105.3(4)
C2A C1A Si1A 153.6(5)
C2A C1A Zr1A 70.9(3)
Si1A C1A Zr1A 135.5(3)
C1A C2A B1A 174.9(5)
C1A C2A Zr1A 81.7(3)
B1A C2A Zr1A 93.6(3)
C4A C3A B1A 141.7(5)
C4A C3A Zr1A 55.9(3)
B1A C3A Zr1A 85.9(3)
C4A C3A H3A 109.2
B1A C3A H3A 109.2
Zr1A C3A H3A 164.6
C3A C4A Si2A 123.3(4)
C3A C4A Zr1A 94.1(3)
Si2A C4A Zr1A 142.5(3)
Si1A C11A H11A 109.5
Si1A C11A H11B 109.5
H11A C11A H11B 109.5
Si1A C11A H11C 109.5
H11A C11A H11C 109.5
H11B C11A H11C 109.5
Si1A C12A H12A 109.5
Si1A C12A H12B 109.5
H12A C12A H12B 109.5
Si1A C12A H12C 109.5
H12A C12A H12C 109.5
H12B C12A H12C 109.5
Si1A C13A H13A 109.5
Si1A C13A H13B 109.5
H13A C13A H13B 109.5
Si1A C13A H13C 109.5
H13A C13A H13C 109.5
H13B C13A H13C 109.5
Si2A C14A H14A 109.5
Si2A C14A H14B 109.5
H14A C14A H14B 109.5
Si2A C14A H14C 109.5
H14A C14A H14C 109.5
H14B C14A H14C 109.5
Si2A C15A H15A 109.5
Si2A C15A H15B 109.5
H15A C15A H15B 109.5
Si2A C15A H15C 109.5
H15A C15A H15C 109.5
H15B C15A H15C 109.5
Si2A C16A H16A 109.5
Si2A C16A H16B 109.5
H16A C16A H16B 109.5
Si2A C16A H16C 109.5
H16A C16A H16C 109.5
H16B C16A H16C 109.5
C24A C20A C21A 109.0(6)
C24A C20A Zr1A 74.0(4)
C21A C20A Zr1A 74.4(3)
C24A C20A H20A 125.5
C21A C20A H20A 125.5
Zr1A C20A H20A 118.0
C20A C21A C22A 106.0(6)
C20A C21A Zr1A 73.2(3)
C22A C21A Zr1A 74.6(3)
C20A C21A H21A 127.0
C22A C21A H21A 127.0
Zr1A C21A H21A 117.4
C23A C22A C21A 109.1(6)
C23A C22A Zr1A 74.1(3)
C21A C22A Zr1A 73.2(3)
C23A C22A H22A 125.5
C21A C22A H22A 125.5
Zr1A C22A H22A 119.0
C22A C23A C24A 108.8(6)
C22A C23A Zr1A 74.5(3)
C24A C23A Zr1A 73.1(4)
C22A C23A H23A 125.6
C24A C23A H23A 125.6
Zr1A C23A H23A 118.6
C23A C24A C20A 107.1(6)
C23A C24A Zr1A 75.0(3)
C20A C24A Zr1A 73.7(4)
C23A C24A H24A 126.5
C20A C24A H24A 126.5
Zr1A C24A H24A 117.0
C29A C25A C26A 107.3(6)
C29A C25A Zr1A 74.5(3)
C26A C25A Zr1A 74.2(3)
C29A C25A H25A 126.4
C26A C25A H25A 126.4
Zr1A C25A H25A 117.1
C27A C26A C25A 107.6(6)
C27A C26A Zr1A 74.4(3)
C25A C26A Zr1A 73.1(3)
C27A C26A H26A 126.2
C25A C26A H26A 126.2
Zr1A C26A H26A 118.2
C26A C27A C28A 108.5(6)
C26A C27A Zr1A 73.8(3)
C28A C27A Zr1A 74.6(3)
C26A C27A H27A 125.8
C28A C27A H27A 125.8
Zr1A C27A H27A 117.8
C29A C28A C27A 107.8(5)
C29A C28A Zr1A 73.2(3)
C27A C28A Zr1A 73.4(3)
C29A C28A H28A 126.1
C27A C28A H28A 126.1
Zr1A C28A H28A 119.2
C28A C29A C25A 108.8(6)
C28A C29A Zr1A 75.1(3)
C25A C29A Zr1A 73.4(3)
C28A C29A H29A 125.6
C25A C29A H29A 125.6
Zr1A C29A H29A 117.8
C32A C31A C36A 112.3(4)
C32A C31A B1A 122.7(4)
C36A C31A B1A 125.0(4)
F32A C32A C31A 119.8(4)
F32A C32A C33A 114.3(4)
C31A C32A C33A 125.9(5)
F33A C33A C32A 121.4(5)
F33A C33A C34A 120.1(5)
C32A C33A C34A 118.4(5)
F34A C34A C35A 122.2(5)
F34A C34A C33A 119.5(5)
C35A C34A C33A 118.3(5)
C34A C35A F35A 119.2(5)
C34A C35A C36A 120.8(5)
F35A C35A C36A 120.0(5)
F36A C36A C31A 121.2(4)
F36A C36A C35A 114.6(4)
C31A C36A C35A 124.2(5)
C42A C41A C46A 113.0(5)
C42A C41A B1A 120.0(4)
C46A C41A B1A 127.0(4)
F42A C42A C41A 119.0(4)
F42A C42A C43A 116.3(4)
C41A C42A C43A 124.7(5)
F43A C43A C44A 120.1(5)
F43A C43A C42A 120.2(5)
C44A C43A C42A 119.7(5)
F44A C44A C43A 120.9(5)
F44A C44A C45A 120.5(5)
C43A C44A C45A 118.6(5)
F45A C45A C44A 119.3(5)
F45A C45A C46A 120.7(5)
C44A C45A C46A 120.0(5)
F46A C46A C45A 114.9(5)
F46A C46A C41A 121.1(5)
C45A C46A C41A 124.0(5)
C4B Zr1B C2B 97.80(19)
C4B Zr1B C25B 130.2(2)
C2B Zr1B C25B 103.6(2)
C4B Zr1B C24B 92.4(2)
C2B Zr1B C24B 137.1(2)
C25B Zr1B C24B 101.1(3)
C4B Zr1B C29B 108.4(2)
C2B Zr1B C29B 135.1(2)
C25B Zr1B C29B 32.4(2)
C24B Zr1B C29B 78.6(3)
C4B Zr1B C20B 124.5(2)
C2B Zr1B C20B 117.8(2)
C25B Zr1B C20B 83.2(2)
C24B Zr1B C20B 32.7(2)
C29B Zr1B C20B 76.0(2)
C4B Zr1B C28B 78.8(2)
C2B Zr1B C28B 131.5(2)
C25B Zr1B C28B 53.5(2)
C24B Zr1B C28B 91.3(2)
C29B Zr1B C28B 31.9(2)
C20B Zr1B C28B 102.4(2)
C4B Zr1B C22B 94.4(2)
C2B Zr1B C22B 83.44(19)
C25B Zr1B C22B 132.1(2)
C24B Zr1B C22B 54.1(2)
C29B Zr1B C22B 128.4(2)
C20B Zr1B C22B 53.4(2)
C28B Zr1B C22B 144.8(2)
C4B Zr1B C23B 75.5(2)
C2B Zr1B C23B 111.6(2)
C25B Zr1B C23B 132.9(3)
C24B Zr1B C23B 32.3(2)
C29B Zr1B C23B 110.0(3)
C20B Zr1B C23B 53.1(2)
C28B Zr1B C23B 114.0(3)
C22B Zr1B C23B 32.3(2)
C4B Zr1B C21B 125.2(2)
C2B Zr1B C21B 87.54(19)
C25B Zr1B C21B 100.4(2)
C24B Zr1B C21B 53.5(2)
C29B Zr1B C21B 104.9(2)
C20B Zr1B C21B 31.9(2)
C28B Zr1B C21B 134.0(2)
C22B Zr1B C21B 31.9(2)
C23B Zr1B C21B 52.6(2)
C4B Zr1B C26B 108.7(2)
C2B Zr1B C26B 84.08(19)
C25B Zr1B C26B 32.8(2)
C24B Zr1B C26B 131.4(2)
C29B Zr1B C26B 53.5(2)
C20B Zr1B C26B 115.7(2)
C28B Zr1B C26B 53.2(2)
C22B Zr1B C26B 155.0(2)
C23B Zr1B C26B 163.5(2)
C21B Zr1B C26B 126.1(2)
C4B Zr1B C27B 79.0(2)
C2B Zr1B C27B 99.4(2)
C25B Zr1B C27B 53.6(2)
C24B Zr1B C27B 123.5(2)
C29B Zr1B C27B 53.1(2)
C20B Zr1B C27B 129.1(2)
C28B Zr1B C27B 32.1(2)
C22B Zr1B C27B 173.0(2)
C23B Zr1B C27B 141.9(2)
C21B Zr1B C27B 153.9(2)
C26B Zr1B C27B 31.9(2)
C4B Zr1B C3B 30.39(19)
C2B Zr1B C3B 67.51(18)
C25B Zr1B C3B 138.50(19)
C24B Zr1B C3B 112.6(2)
C29B Zr1B C3B 132.6(2)
C20B Zr1B C3B 137.7(2)
C28B Zr1B C3B 100.7(2)
C22B Zr1B C3B 88.40(19)
C23B Zr1B C3B 85.2(2)
C21B Zr1B C3B 118.8(2)
C26B Zr1B C3B 106.55(19)
C27B Zr1B C3B 86.9(2)
C4B Zr1B C1B 124.61(19)
C2B Zr1B C1B 26.94(17)
C25B Zr1B C1B 82.6(2)
C24B Zr1B C1B 128.1(2)
C29B Zr1B C1B 114.9(2)
C20B Zr1B C1B 98.9(2)
C28B Zr1B C1B 127.4(2)
C22B Zr1B C1B 85.0(2)
C23B Zr1B C1B 117.2(2)
C21B Zr1B C1B 74.68(19)
C26B Zr1B C1B 74.3(2)
C27B Zr1B C1B 100.5(2)
C3B Zr1B C1B 94.43(17)
C11B Si1B C1B 111.3(3)
C11B Si1B C13B 111.5(4)
C1B Si1B C13B 109.4(3)
C11B Si1B C12B 110.2(5)
C1B Si1B C12B 104.6(4)
C13B Si1B C12B 109.6(5)
C15B Si2B C14B 109.5(4)
C15B Si2B C4B 111.1(3)
C14B Si2B C4B 109.8(3)
C15B Si2B C16B 108.5(5)
C14B Si2B C16B 108.2(4)
C4B Si2B C16B 109.7(3)
C2B B1B C41B 110.3(4)
C2B B1B C31B 104.6(4)
C41B B1B C31B 108.6(4)
C2B B1B C3B 117.5(4)
C41B B1B C3B 103.6(4)
C31B B1B C3B 112.2(5)
C2B C1B Si1B 155.0(5)
C2B C1B Zr1B 68.2(3)
Si1B C1B Zr1B 136.3(3)
C1B C2B B1B 174.2(6)
C1B C2B Zr1B 84.9(4)
B1B C2B Zr1B 90.0(3)
C4B C3B B1B 143.6(5)
C4B C3B Zr1B 59.3(3)
B1B C3B Zr1B 84.3(3)
C4B C3B H3B 108.2
B1B C3B H3B 108.2
Zr1B C3B H3B 167.5
C3B C4B Si2B 126.7(5)
C3B C4B Zr1B 90.3(4)
Si2B C4B Zr1B 143.0(3)
Si1B C11B H11D 109.5
Si1B C11B H11E 109.5
H11D C11B H11E 109.5
Si1B C11B H11F 109.5
H11D C11B H11F 109.5
H11E C11B H11F 109.5
Si1B C12B H12D 109.5
Si1B C12B H12E 109.5
H12D C12B H12E 109.5
Si1B C12B H12F 109.5
H12D C12B H12F 109.5
H12E C12B H12F 109.5
Si1B C13B H13D 109.5
Si1B C13B H13E 109.5
H13D C13B H13E 109.5
Si1B C13B H13F 109.5
H13D C13B H13F 109.5
H13E C13B H13F 109.5
Si2B C14B H14D 109.5
Si2B C14B H14E 109.5
H14D C14B H14E 109.5
Si2B C14B H14F 109.5
H14D C14B H14F 109.5
H14E C14B H14F 109.5
Si2B C15B H15D 109.5
Si2B C15B H15E 109.5
H15D C15B H15E 109.5
Si2B C15B H15F 109.5
H15D C15B H15F 109.5
H15E C15B H15F 109.5
Si2B C16B H16D 109.5
Si2B C16B H16E 109.5
H16D C16B H16E 109.5
Si2B C16B H16F 109.5
H16D C16B H16F 109.5
H16E C16B H16F 109.5
C21B C20B C24B 108.1(6)
C21B C20B Zr1B 74.7(3)
C24B C20B Zr1B 73.0(3)
C21B C20B H20B 126.0
C24B C20B H20B 126.0
Zr1B C20B H20B 118.3
C22B C21B C20B 109.4(6)
C22B C21B Zr1B 73.9(3)
C20B C21B Zr1B 73.4(3)
C22B C21B H21B 125.3
C20B C21B H21B 125.3
Zr1B C21B H21B 119.2
C21B C22B C23B 106.7(6)
C21B C22B Zr1B 74.3(3)
C23B C22B Zr1B 73.9(3)
C21B C22B H22B 126.7
C23B C22B H22B 126.7
Zr1B C22B H22B 117.3
C24B C23B C22B 109.3(6)
C24B C23B Zr1B 72.8(4)
C22B C23B Zr1B 73.9(3)
C24B C23B H23B 125.3
C22B C23B H23B 125.3
Zr1B C23B H23B 119.8
C23B C24B C20B 106.5(6)
C23B C24B Zr1B 74.9(4)
C20B C24B Zr1B 74.3(4)
C23B C24B H24B 126.8
C20B C24B H24B 126.8
Zr1B C24B H24B 116.3
C29B C25B C26B 107.4(6)
C29B C25B Zr1B 73.9(4)
C26B C25B Zr1B 75.3(3)
C29B C25B H25B 126.3
C26B C25B H25B 126.3
Zr1B C25B H25B 116.6
C27B C26B C25B 107.4(6)
C27B C26B Zr1B 74.3(3)
C25B C26B Zr1B 71.9(3)
C27B C26B H26B 126.3
C25B C26B H26B 126.3
Zr1B C26B H26B 119.4
C26B C27B C28B 107.9(6)
C26B C27B Zr1B 73.8(3)
C28B C27B Zr1B 72.8(3)
C26B C27B H27B 126.1
C28B C27B H27B 126.1
Zr1B C27B H27B 119.2
C29B C28B C27B 108.5(7)
C29B C28B Zr1B 73.3(4)
C27B C28B Zr1B 75.1(3)
C29B C28B H28B 125.8
C27B C28B H28B 125.8
Zr1B C28B H28B 117.8
C28B C29B C25B 108.8(7)
C28B C29B Zr1B 74.8(4)
C25B C29B Zr1B 73.7(3)
C28B C29B H29B 125.6
C25B C29B H29B 125.6
Zr1B C29B H29B 117.8
C36B C31B C32B 113.4(7)
C36B C31B B1B 127.9(7)
C32B C31B B1B 118.7(6)
F32B C32B C31B 120.5(6)
F32B C32B C33B 115.4(8)
C31B C32B C33B 124.1(9)
C34B C33B F33B 120.3(9)
C34B C33B C32B 119.1(10)
F33B C33B C32B 120.6(10)
C33B C34B C35B 122.8(9)
C33B C34B F34B 121.2(12)
C35B C34B F34B 116.0(10)
F35B C35B C34B 125.0(9)
F35B C35B C36B 117.6(11)
C34B C35B C36B 117.4(8)
F36B C36B C31B 119.8(6)
F36B C36B C35B 117.0(8)
C31B C36B C35B 123.1(9)
C42B C41B C46B 112.7(5)
C42B C41B B1B 121.9(5)
C46B C41B B1B 125.4(5)
F42B C42B C41B 120.4(5)
F42B C42B C43B 115.1(5)
C41B C42B C43B 124.5(5)
F43B C43B C44B 120.7(6)
F43B C43B C42B 119.9(6)
C44B C43B C42B 119.3(6)
F44B C44B C43B 120.3(6)
F44B C44B C45B 119.5(6)
C43B C44B C45B 120.2(6)
F45B C45B C44B 120.7(6)
F45B C45B C46B 120.9(6)
C44B C45B C46B 118.4(5)
F46B C46B C45B 114.8(5)
F46B C46B C41B 120.5(5)
C45B C46B C41B 124.7(5)

loop_
_geom_bond_atom_site_label_1
_geom_bond_atom_site_label_2
_geom_bond_distance
Zr1A C4A 2.217(5)
Zr1A C2A 2.499(5)
Zr1A C25A 2.501(5)
Zr1A C20A 2.510(6)
Zr1A C24A 2.514(6)
Zr1A C26A 2.515(5)
Zr1A C29A 2.515(5)
Zr1A C27A 2.523(5)
Zr1A C21A 2.525(6)
Zr1A C23A 2.538(6)
Zr1A C28A 2.539(5)
Zr1A C22A 2.543(5)
Zr1A C1A 2.617(5)
Zr1A C3A 2.671(5)
Si1A C11A 1.844(6)
Si1A C13A 1.844(6)
Si1A C1A 1.857(5)
Si1A C12A 1.865(7)
Si2A C15A 1.863(6)
Si2A C4A 1.866(5)
Si2A C14A 1.867(6)
Si2A C16A 1.868(6)
B1A C2A 1.588(7)
B1A C41A 1.652(7)
B1A C31A 1.660(7)
B1A C3A 1.664(7)
C1A C2A 1.220(7)
C3A C4A 1.339(7)
C3A H3A 0.9400
C11A H11A 0.9700
C11A H11B 0.9700
C11A H11C 0.9700
C12A H12A 0.9700
C12A H12B 0.9700
C12A H12C 0.9700
C13A H13A 0.9700
C13A H13B 0.9700
C13A H13C 0.9700
C14A H14A 0.9700
C14A H14B 0.9700
C14A H14C 0.9700
C15A H15A 0.9700
C15A H15B 0.9700
C15A H15C 0.9700
C16A H16A 0.9700
C16A H16B 0.9700
C16A H16C 0.9700
C20A C24A 1.400(11)
C20A C21A 1.403(10)
C20A H20A 0.9400
C21A C22A 1.404(9)
C21A H21A 0.9400
C22A C23A 1.375(9)
C22A H22A 0.9400
C23A C24A 1.388(10)
C23A H23A 0.9400
C24A H24A 0.9400
C25A C29A 1.387(9)
C25A C26A 1.412(10)
C25A H25A 0.9400
C26A C27A 1.379(9)
C26A H26A 0.9400
C27A C28A 1.396(8)
C27A H27A 0.9400
C28A C29A 1.378(9)
C28A H28A 0.9400
C29A H29A 0.9400
C31A C32A 1.372(7)
C31A C36A 1.385(7)
F32A C32A 1.357(6)
C32A C33A 1.382(7)
F33A C33A 1.339(6)
C33A C34A 1.398(8)
F34A C34A 1.336(6)
C34A C35A 1.337(8)
F35A C35A 1.347(6)
C35A C36A 1.393(7)
F36A C36A 1.359(6)
C41A C42A 1.382(7)
C41A C46A 1.388(7)
F42A C42A 1.357(6)
C42A C43A 1.387(7)
F43A C43A 1.340(6)
C43A C44A 1.359(8)
F44A C44A 1.334(6)
C44A C45A 1.375(8)
F45A C45A 1.340(6)
C45A C46A 1.381(7)
C46A F46A 1.351(6)
Zr1B C4B 2.234(6)
Zr1B C2B 2.472(5)
Zr1B C25B 2.490(6)
Zr1B C24B 2.492(6)
Zr1B C29B 2.493(6)
Zr1B C20B 2.508(6)
Zr1B C28B 2.511(6)
Zr1B C22B 2.519(5)
Zr1B C23B 2.519(6)
Zr1B C21B 2.524(5)
Zr1B C26B 2.533(6)
Zr1B C27B 2.540(6)
Zr1B C3B 2.597(6)
Zr1B C1B 2.651(6)
Si1B C11B 1.845(8)
Si1B C1B 1.857(6)
Si1B C13B 1.860(8)
Si1B C12B 1.864(9)
Si2B C15B 1.831(9)
Si2B C14B 1.854(7)
Si2B C4B 1.861(6)
Si2B C16B 1.864(9)
B1B C2B 1.613(8)
B1B C41B 1.639(8)
B1B C31B 1.643(8)
B1B C3B 1.685(8)
C1B C2B 1.206(7)
C3B C4B 1.314(8)
C3B H3B 0.9400
C11B H11D 0.9700
C11B H11E 0.9700
C11B H11F 0.9700
C12B H12D 0.9700
C12B H12E 0.9700
C12B H12F 0.9700
C13B H13D 0.9700
C13B H13E 0.9700
C13B H13F 0.9700
C14B H14D 0.9700
C14B H14E 0.9700
C14B H14F 0.9700
C15B H15D 0.9700
C15B H15E 0.9700
C15B H15F 0.9700
C16B H16D 0.9700
C16B H16E 0.9700
C16B H16F 0.9700
C20B C21B 1.384(9)
C20B C24B 1.407(10)
C20B H20B 0.9400
C21B C22B 1.384(9)
C21B H21B 0.9400
C22B C23B 1.400(10)
C22B H22B 0.9400
C23B C24B 1.396(10)
C23B H23B 0.9400
C24B H24B 0.9400
C25B C29B 1.390(10)
C25B C26B 1.418(9)
C25B H25B 0.9400
C26B C27B 1.395(9)
C26B H26B 0.9400
C27B C28B 1.398(10)
C27B H27B 0.9400
C28B C29B 1.375(10)
C28B H28B 0.9400
C29B H29B 0.9400
C31B C36B 1.385(9)
C31B C32B 1.391(10)
F32B C32B 1.335(9)
C32B C33B 1.393(11)
F33B C33B 1.345(11)
C33B C34B 1.297(13)
C34B C35B 1.366(14)
C34B F34B 1.378(10)
F35B C35B 1.334(10)
C35B C36B 1.418(11)
F36B C36B 1.353(10)
C41B C42B 1.382(8)
C41B C46B 1.403(7)
F42B C42B 1.348(7)
C42B C43B 1.387(8)
F43B C43B 1.348(7)
C43B C44B 1.362(9)
F44B C44B 1.353(7)
C44B C45B 1.368(9)
F45B C45B 1.329(7)
C45B C46B 1.386(8)
F46B C46B 1.344(6)

loop_
_geom_torsion_atom_site_label_1
_geom_torsion_atom_site_label_2
_geom_torsion_atom_site_label_3
_geom_torsion_atom_site_label_4
_geom_torsion
C11A Si1A C1A C2A 165.2(10)
C13A Si1A C1A C2A -73.7(10)
C12A Si1A C1A C2A 44.5(10)
C11A Si1A C1A Zr1A -14.0(5)
C13A Si1A C1A Zr1A 107.1(4)
C12A Si1A C1A Zr1A -134.7(4)
C4A Zr1A C1A C2A 8.1(4)
C25A Zr1A C1A C2A -119.6(4)
C20A Zr1A C1A C2A 145.9(3)
C24A Zr1A C1A C2A 143.8(4)
C26A Zr1A C1A C2A -81.7(4)
C29A Zr1A C1A C2A -134.1(3)
C27A Zr1A C1A C2A -82.3(3)
C21A Zr1A C1A C2A 109.3(4)
C23A Zr1A C1A C2A 113.0(4)
C28A Zr1A C1A C2A -112.4(3)
C22A Zr1A C1A C2A 93.0(3)
C3A Zr1A C1A C2A 4.4(3)
C4A Zr1A C1A Si1A -172.3(3)
C2A Zr1A C1A Si1A 179.6(6)
C25A Zr1A C1A Si1A 60.0(4)
C20A Zr1A C1A Si1A -34.5(4)
C24A Zr1A C1A Si1A -36.5(4)
C26A Zr1A C1A Si1A 97.9(4)
C29A Zr1A C1A Si1A 45.5(4)
C27A Zr1A C1A Si1A 97.3(4)
C21A Zr1A C1A Si1A -71.1(4)
C23A Zr1A C1A Si1A -67.4(4)
C28A Zr1A C1A Si1A 67.2(4)
C22A Zr1A C1A Si1A -87.4(4)
C3A Zr1A C1A Si1A -175.9(3)
Si1A C1A C2A B1A -159(5)
Zr1A C1A C2A B1A 21(6)
Si1A C1A C2A Zr1A -179.4(9)
C41A B1A C2A C1A 92(6)
C31A B1A C2A C1A -148(6)
C3A B1A C2A C1A -31(6)
C41A B1A C2A Zr1A 112.9(3)
C31A B1A C2A Zr1A -127.8(3)
C3A B1A C2A Zr1A -10.8(4)
C4A Zr1A C2A C1A -173.1(3)
C25A Zr1A C2A C1A 84.5(4)
C20A Zr1A C2A C1A -48.6(5)
C24A Zr1A C2A C1A -38.0(4)
C26A Zr1A C2A C1A 111.1(3)
C29A Zr1A C2A C1A 52.5(4)
C27A Zr1A C2A C1A 95.5(3)
C21A Zr1A C2A C1A -94.5(4)
C23A Zr1A C2A C1A -63.2(4)
C28A Zr1A C2A C1A 63.4(3)
C22A Zr1A C2A C1A -92.0(3)
C3A Zr1A C2A C1A -175.1(4)
C4A Zr1A C2A B1A 8.7(3)
C25A Zr1A C2A B1A -93.7(4)
C20A Zr1A C2A B1A 133.2(4)
C24A Zr1A C2A B1A 143.8(3)
C26A Zr1A C2A B1A -67.1(3)
C29A Zr1A C2A B1A -125.7(3)
C27A Zr1A C2A B1A -82.7(3)
C21A Zr1A C2A B1A 87.3(4)
C23A Zr1A C2A B1A 118.6(3)
C28A Zr1A C2A B1A -114.8(3)
C22A Zr1A C2A B1A 89.8(3)
C1A Zr1A C2A B1A -178.2(5)
C3A Zr1A C2A B1A 6.7(3)
C2A B1A C3A C4A 13.4(9)
C41A B1A C3A C4A -106.6(7)
C31A B1A C3A C4A 131.6(6)
C2A B1A C3A Zr1A 10.1(4)
C41A B1A C3A Zr1A -110.0(3)
C31A B1A C3A Zr1A 128.2(3)
C2A Zr1A C3A C4A 176.1(3)
C25A Zr1A C3A C4A -52.8(4)
C20A Zr1A C3A C4A 42.9(4)
C24A Zr1A C3A C4A 89.5(4)
C26A Zr1A C3A C4A -67.4(3)
C29A Zr1A C3A C4A -82.3(4)
C27A Zr1A C3A C4A -99.3(3)
C21A Zr1A C3A C4A 44.1(3)
C23A Zr1A C3A C4A 98.6(3)
C28A Zr1A C3A C4A -112.3(3)
C22A Zr1A C3A C4A 74.0(3)
C1A Zr1A C3A C4A 173.8(3)
C4A Zr1A C3A B1A 177.5(4)
C2A Zr1A C3A B1A -6.4(2)
C25A Zr1A C3A B1A 124.7(3)
C20A Zr1A C3A B1A -139.6(3)
C24A Zr1A C3A B1A -93.0(4)
C26A Zr1A C3A B1A 110.1(3)
C29A Zr1A C3A B1A 95.2(4)
C27A Zr1A C3A B1A 78.2(3)
C21A Zr1A C3A B1A -138.4(3)
C23A Zr1A C3A B1A -83.9(3)
C28A Zr1A C3A B1A 65.2(3)
C22A Zr1A C3A B1A -108.5(3)
C1A Zr1A C3A B1A -8.7(3)
B1A C3A C4A Si2A 178.7(5)
Zr1A C3A C4A Si2A -177.2(5)
B1A C3A C4A Zr1A -4.0(7)
C15A Si2A C4A C3A 78.7(5)
C14A Si2A C4A C3A -160.2(4)
C16A Si2A C4A C3A -40.4(5)
C15A Si2A C4A Zr1A -96.8(5)
C14A Si2A C4A Zr1A 24.4(5)
C16A Si2A C4A Zr1A 144.1(4)
C2A Zr1A C4A C3A -3.5(3)
C25A Zr1A C4A C3A 133.7(3)
C20A Zr1A C4A C3A -148.2(3)
C24A Zr1A C4A C3A -120.5(4)
C26A Zr1A C4A C3A 107.8(3)
C29A Zr1A C4A C3A 123.7(3)
C27A Zr1A C4A C3A 80.4(3)
C21A Zr1A C4A C3A -135.8(3)
C23A Zr1A C4A C3A -92.1(3)
C28A Zr1A C4A C3A 85.0(3)
C22A Zr1A C4A C3A -103.1(3)
C1A Zr1A C4A C3A -7.2(4)
C2A Zr1A C4A Si2A 172.7(4)
C25A Zr1A C4A Si2A -50.2(4)
C20A Zr1A C4A Si2A 27.9(5)
C24A Zr1A C4A Si2A 55.7(5)
C26A Zr1A C4A Si2A -76.0(4)
C29A Zr1A C4A Si2A -60.1(5)
C27A Zr1A C4A Si2A -103.4(4)
C21A Zr1A C4A Si2A 40.4(4)
C23A Zr1A C4A Si2A 84.1(4)
C28A Zr1A C4A Si2A -98.8(4)
C22A Zr1A C4A Si2A 73.0(4)
C1A Zr1A C4A Si2A 168.9(3)
C3A Zr1A C4A Si2A 176.2(6)
C4A Zr1A C20A C24A 138.9(4)
C2A Zr1A C20A C24A 19.2(6)
C25A Zr1A C20A C24A -129.6(5)
C26A Zr1A C20A C24A -141.1(4)
C29A Zr1A C20A C24A -96.6(5)
C27A Zr1A C20A C24A -113.1(4)
C21A Zr1A C20A C24A 115.6(6)
C23A Zr1A C20A C24A 37.6(4)
C28A Zr1A C20A C24A -85.4(4)
C22A Zr1A C20A C24A 77.4(5)
C1A Zr1A C20A C24A -3.8(5)
C3A Zr1A C20A C24A 117.8(5)
C4A Zr1A C20A C21A 23.3(5)
C2A Zr1A C20A C21A -96.4(5)
C25A Zr1A C20A C21A 114.8(5)
C24A Zr1A C20A C21A -115.6(6)
C26A Zr1A C20A C21A 103.3(4)
C29A Zr1A C20A C21A 147.8(5)
C27A Zr1A C20A C21A 131.3(4)
C23A Zr1A C20A C21A -78.0(4)
C28A Zr1A C20A C21A 159.0(4)
C22A Zr1A C20A C21A -38.2(4)
C1A Zr1A C20A C21A -119.4(4)
C3A Zr1A C20A C21A 2.2(6)
C24A C20A C21A C22A 1.5(7)
Zr1A C20A C21A C22A 68.0(4)
C24A C20A C21A Zr1A -66.5(4)
C4A Zr1A C21A C20A -157.6(5)
C2A Zr1A C21A C20A 117.1(5)
C25A Zr1A C21A C20A -62.2(5)
C24A Zr1A C21A C20A 36.7(4)
C26A Zr1A C21A C20A -88.5(5)
C29A Zr1A C21A C20A -32.6(5)
C27A Zr1A C21A C20A -79.4(5)
C23A Zr1A C21A C20A 76.7(5)
C28A Zr1A C21A C20A -29.8(6)
C22A Zr1A C21A C20A 112.5(6)
C1A Zr1A C21A C20A 81.1(5)
C3A Zr1A C21A C20A -178.4(4)
C4A Zr1A C21A C22A 90.0(4)
C2A Zr1A C21A C22A 4.6(5)
C25A Zr1A C21A C22A -174.6(4)
C20A Zr1A C21A C22A -112.5(6)
C24A Zr1A C21A C22A -75.8(4)
C26A Zr1A C21A C22A 159.0(4)
C29A Zr1A C21A C22A -145.0(4)
C27A Zr1A C21A C22A 168.1(4)
C23A Zr1A C21A C22A -35.8(4)
C28A Zr1A C21A C22A -142.3(4)
C1A Zr1A C21A C22A -31.3(5)
C3A Zr1A C21A C22A 69.2(4)
C20A C21A C22A C23A -1.1(6)
Zr1A C21A C22A C23A 66.0(4)
C20A C21A C22A Zr1A -67.0(4)
C4A Zr1A C22A C23A 159.7(4)
C2A Zr1A C22A C23A 67.3(4)
C25A Zr1A C22A C23A -109.7(4)
C20A Zr1A C22A C23A -77.7(5)
C24A Zr1A C22A C23A -36.7(4)
C26A Zr1A C22A C23A -148.0(4)
C29A Zr1A C22A C23A -70.1(5)
C27A Zr1A C22A C23A -175.2(12)
C21A Zr1A C22A C23A -116.2(6)
C28A Zr1A C22A C23A -36.3(7)
C1A Zr1A C22A C23A 39.4(4)
C3A Zr1A C22A C23A 130.6(4)
C4A Zr1A C22A C21A -84.1(4)
C2A Zr1A C22A C21A -176.5(4)
C25A Zr1A C22A C21A 6.4(5)
C20A Zr1A C22A C21A 38.5(4)
C24A Zr1A C22A C21A 79.4(5)
C26A Zr1A C22A C21A -31.9(5)
C29A Zr1A C22A C21A 46.1(5)
C27A Zr1A C22A C21A -59.0(14)
C23A Zr1A C22A C21A 116.2(6)
C28A Zr1A C22A C21A 79.9(6)
C1A Zr1A C22A C21A 155.6(4)
C3A Zr1A C22A C21A -113.2(4)
C21A C22A C23A C24A 0.2(7)
Zr1A C22A C23A C24A 65.6(4)
C21A C22A C23A Zr1A -65.4(4)
C4A Zr1A C23A C22A -21.3(4)
C2A Zr1A C23A C22A -114.6(4)
C25A Zr1A C23A C22A 93.5(5)
C20A Zr1A C23A C22A 77.5(4)
C24A Zr1A C23A C22A 115.7(6)
C26A Zr1A C23A C22A 81.4(8)
C29A Zr1A C23A C22A 127.6(4)
C27A Zr1A C23A C22A 178.2(4)
C21A Zr1A C23A C22A 36.7(4)
C28A Zr1A C23A C22A 161.7(4)
C1A Zr1A C23A C22A -139.8(4)
C3A Zr1A C23A C22A -53.1(4)
C4A Zr1A C23A C24A -137.0(5)
C2A Zr1A C23A C24A 129.7(5)
C25A Zr1A C23A C24A -22.2(6)
C20A Zr1A C23A C24A -38.2(4)
C26A Zr1A C23A C24A -34.3(9)
C29A Zr1A C23A C24A 11.9(5)
C27A Zr1A C23A C24A 62.5(7)
C21A Zr1A C23A C24A -79.0(5)
C28A Zr1A C23A C24A 46.0(5)
C22A Zr1A C23A C24A -115.7(6)
C1A Zr1A C23A C24A 104.6(5)
C3A Zr1A C23A C24A -168.8(4)
C22A C23A C24A C20A 0.8(7)
Zr1A C23A C24A C20A 67.3(4)
C22A C23A C24A Zr1A -66.5(4)
C21A C20A C24A C23A -1.4(7)
Zr1A C20A C24A C23A -68.2(4)
C21A C20A C24A Zr1A 66.8(4)
C4A Zr1A C24A C23A 57.9(6)
C2A Zr1A C24A C23A -53.6(5)
C25A Zr1A C24A C23A 162.6(5)
C20A Zr1A C24A C23A 113.3(6)
C26A Zr1A C24A C23A 165.5(4)
C29A Zr1A C24A C23A -169.0(5)
C27A Zr1A C24A C23A -151.4(4)
C21A Zr1A C24A C23A 76.6(5)
C28A Zr1A C24A C23A -143.6(4)
C22A Zr1A C24A C23A 36.2(4)
C1A Zr1A C24A C23A -70.1(5)
C3A Zr1A C24A C23A 16.5(6)
C4A Zr1A C24A C20A -55.4(6)
C2A Zr1A C24A C20A -166.8(4)
C25A Zr1A C24A C20A 49.3(5)
C26A Zr1A C24A C20A 52.2(5)
C29A Zr1A C24A C20A 77.7(5)
C27A Zr1A C24A C20A 95.3(5)
C21A Zr1A C24A C20A -36.7(4)
C23A Zr1A C24A C20A -113.3(6)
C28A Zr1A C24A C20A 103.1(4)
C22A Zr1A C24A C20A -77.1(4)
C1A Zr1A C24A C20A 176.6(4)
C3A Zr1A C24A C20A -96.8(5)
C4A Zr1A C25A C29A -164.9(4)
C2A Zr1A C25A C29A -63.1(5)
C20A Zr1A C25A C29A 87.1(5)
C24A Zr1A C25A C29A 62.4(4)
C26A Zr1A C25A C29A -113.5(6)
C27A Zr1A C25A C29A -76.8(4)
C21A Zr1A C25A C29A 116.1(4)
C23A Zr1A C25A C29A 74.0(5)
C28A Zr1A C25A C29A -36.4(4)
C22A Zr1A C25A C29A 112.7(4)
C1A Zr1A C25A C29A -27.7(5)
C3A Zr1A C25A C29A -141.3(4)
C4A Zr1A C25A C26A -51.4(4)
C2A Zr1A C25A C26A 50.4(5)
C20A Zr1A C25A C26A -159.4(5)
C24A Zr1A C25A C26A 176.0(4)
C29A Zr1A C25A C26A 113.5(6)
C27A Zr1A C25A C26A 36.8(3)
C21A Zr1A C25A C26A -130.4(4)
C23A Zr1A C25A C26A -172.4(4)
C28A Zr1A C25A C26A 77.1(4)
C22A Zr1A C25A C26A -133.8(4)
C1A Zr1A C25A C26A 85.8(4)
C3A Zr1A C25A C26A -27.8(4)
C29A C25A C26A C27A 0.7(6)
Zr1A C25A C26A C27A -67.0(4)
C29A C25A C26A Zr1A 67.7(4)
C4A Zr1A C26A C27A -119.1(4)
C2A Zr1A C26A C27A -30.6(4)
C25A Zr1A C26A C27A 114.4(5)
C20A Zr1A C26A C27A 135.4(4)
C24A Zr1A C26A C27A 109.1(4)
C29A Zr1A C26A C27A 76.9(4)
C21A Zr1A C26A C27A 169.6(4)
C23A Zr1A C26A C27A 132.2(6)
C28A Zr1A C26A C27A 37.0(3)
C22A Zr1A C26A C27A -172.8(3)
C1A Zr1A C26A C27A -1.2(4)
C3A Zr1A C26A C27A -90.6(4)
C4A Zr1A C26A C25A 126.5(4)
C2A Zr1A C26A C25A -145.0(4)
C20A Zr1A C26A C25A 21.1(5)
C24A Zr1A C26A C25A -5.3(5)
C29A Zr1A C26A C25A -37.5(4)
C27A Zr1A C26A C25A -114.4(5)
C21A Zr1A C26A C25A 55.2(4)
C23A Zr1A C26A C25A 17.9(8)
C28A Zr1A C26A C25A -77.3(4)
C22A Zr1A C26A C25A 72.8(5)
C1A Zr1A C26A C25A -115.6(4)
C3A Zr1A C26A C25A 155.0(4)
C25A C26A C27A C28A -1.0(6)
Zr1A C26A C27A C28A -67.1(4)
C25A C26A C27A Zr1A 66.1(4)
C4A Zr1A C27A C26A 57.8(4)
C2A Zr1A C27A C26A 151.6(4)
C25A Zr1A C27A C26A -37.9(4)
C20A Zr1A C27A C26A -58.0(5)
C24A Zr1A C27A C26A -100.5(5)
C29A Zr1A C27A C26A -78.4(4)
C21A Zr1A C27A C26A -16.2(5)
C23A Zr1A C27A C26A -140.6(5)
C28A Zr1A C27A C26A -115.0(5)
C22A Zr1A C27A C26A 33.0(15)
C1A Zr1A C27A C26A 179.0(4)
C3A Zr1A C27A C26A 87.3(4)
C4A Zr1A C27A C28A 172.7(4)
C2A Zr1A C27A C28A -93.4(4)
C25A Zr1A C27A C28A 77.1(4)
C20A Zr1A C27A C28A 57.0(5)
C24A Zr1A C27A C28A 14.5(5)
C26A Zr1A C27A C28A 115.0(5)
C29A Zr1A C27A C28A 36.6(3)
C21A Zr1A C27A C28A 98.8(4)
C23A Zr1A C27A C28A -25.6(7)
C22A Zr1A C27A C28A 148.0(12)
C1A Zr1A C27A C28A -66.1(3)
C3A Zr1A C27A C28A -157.7(4)
C26A C27A C28A C29A 0.9(6)
Zr1A C27A C28A C29A -65.7(4)
C26A C27A C28A Zr1A 66.6(4)
C4A Zr1A C28A C29A 106.3(4)
C2A Zr1A C28A C29A -161.2(4)
C25A Zr1A C28A C29A 37.0(4)
C20A Zr1A C28A C29A -21.2(4)
C24A Zr1A C28A C29A -54.3(4)
C26A Zr1A C28A C29A 78.3(4)
C27A Zr1A C28A C29A 115.0(5)
C21A Zr1A C28A C29A -5.1(5)
C23A Zr1A C28A C29A -77.1(4)
C22A Zr1A C28A C29A -54.7(6)
C1A Zr1A C28A C29A -135.9(4)
C3A Zr1A C28A C29A 140.0(4)
C4A Zr1A C28A C27A -8.7(4)
C2A Zr1A C28A C27A 83.8(4)
C25A Zr1A C28A C27A -78.0(4)
C20A Zr1A C28A C27A -136.2(4)
C24A Zr1A C28A C27A -169.3(4)
C26A Zr1A C28A C27A -36.7(4)
C29A Zr1A C28A C27A -115.0(5)
C21A Zr1A C28A C27A -120.1(4)
C23A Zr1A C28A C27A 167.9(3)
C22A Zr1A C28A C27A -169.7(4)
C1A Zr1A C28A C27A 109.1(4)
C3A Zr1A C28A C27A 25.0(4)
C27A C28A C29A C25A -0.5(6)
Zr1A C28A C29A C25A -66.2(4)
C27A C28A C29A Zr1A 65.8(4)
C26A C25A C29A C28A -0.2(6)
Zr1A C25A C29A C28A 67.4(4)
C26A C25A C29A Zr1A -67.5(4)
C4A Zr1A C29A C28A -96.5(4)
C2A Zr1A C29A C28A 21.1(4)
C25A Zr1A C29A C28A -115.3(6)
C20A Zr1A C29A C28A 159.2(4)
C24A Zr1A C29A C28A 126.8(4)
C26A Zr1A C29A C28A -77.2(4)
C27A Zr1A C29A C28A -37.1(3)
C21A Zr1A C29A C28A 176.4(4)
C23A Zr1A C29A C28A 120.5(4)
C22A Zr1A C29A C28A 153.0(3)
C1A Zr1A C29A C28A 42.8(4)
C3A Zr1A C29A C28A -58.5(5)
C4A Zr1A C29A C25A 18.8(5)
C2A Zr1A C29A C25A 136.4(4)
C20A Zr1A C29A C25A -85.4(5)
C24A Zr1A C29A C25A -117.8(4)
C26A Zr1A C29A C25A 38.2(4)
C27A Zr1A C29A C25A 78.2(4)
C21A Zr1A C29A C25A -68.3(4)
C23A Zr1A C29A C25A -124.1(4)
C28A Zr1A C29A C25A 115.3(6)
C22A Zr1A C29A C25A -91.7(4)
C1A Zr1A C29A C25A 158.1(4)
C3A Zr1A C29A C25A 56.8(5)
C2A B1A C31A C32A 45.3(6)
C41A B1A C31A C32A 160.2(5)
C3A B1A C31A C32A -78.0(6)
C2A B1A C31A C36A -134.0(5)
C41A B1A C31A C36A -19.1(7)
C3A B1A C31A C36A 102.7(5)
C36A C31A C32A F32A -178.9(5)
B1A C31A C32A F32A 1.6(8)
C36A C31A C32A C33A 1.0(8)
B1A C31A C32A C33A -178.5(5)
F32A C32A C33A F33A -0.2(8)
C31A C32A C33A F33A 179.9(5)
F32A C32A C33A C34A -179.0(5)
C31A C32A C33A C34A 1.1(9)
F33A C33A C34A F34A 0.7(8)
C32A C33A C34A F34A 179.6(5)
F33A C33A C34A C35A 179.4(5)
C32A C33A C34A C35A -1.8(8)
F34A C34A C35A F35A 0.0(8)
C33A C34A C35A F35A -178.6(5)
F34A C34A C35A C36A 179.1(5)
C33A C34A C35A C36A 0.5(8)
C32A C31A C36A F36A 177.4(5)
B1A C31A C36A F36A -3.2(8)
C32A C31A C36A C35A -2.4(8)
B1A C31A C36A C35A 177.0(5)
C34A C35A C36A F36A -178.0(5)
F35A C35A C36A F36A 1.1(7)
C34A C35A C36A C31A 1.8(8)
F35A C35A C36A C31A -179.1(5)
C2A B1A C41A C42A 53.1(5)
C31A B1A C41A C42A -63.2(6)
C3A B1A C41A C42A 178.9(4)
C2A B1A C41A C46A -125.0(5)
C31A B1A C41A C46A 118.7(5)
C3A B1A C41A C46A 0.8(7)
C46A C41A C42A F42A -177.9(4)
B1A C41A C42A F42A 3.8(7)
C46A C41A C42A C43A 0.2(7)
B1A C41A C42A C43A -178.2(5)
F42A C42A C43A F43A -2.1(7)
C41A C42A C43A F43A 179.8(5)
F42A C42A C43A C44A 178.8(5)
C41A C42A C43A C44A 0.7(8)
F43A C43A C44A F44A 0.0(8)
C42A C43A C44A F44A 179.1(5)
F43A C43A C44A C45A 179.5(5)
C42A C43A C44A C45A -1.4(8)
F44A C44A C45A F45A -0.9(8)
C43A C44A C45A F45A 179.6(5)
F44A C44A C45A C46A -179.3(5)
C43A C44A C45A C46A 1.2(8)
F45A C45A C46A F46A 1.0(7)
C44A C45A C46A F46A 179.4(5)
F45A C45A C46A C41A -178.7(5)
C44A C45A C46A C41A -0.3(8)
C42A C41A C46A F46A 180.0(4)
B1A C41A C46A F46A -1.8(8)
C42A C41A C46A C45A -0.4(7)
B1A C41A C46A C45A 177.8(5)
C11B Si1B C1B C2B -140.5(11)
C13B Si1B C1B C2B 95.8(12)
C12B Si1B C1B C2B -21.5(12)
C11B Si1B C1B Zr1B 52.5(5)
C13B Si1B C1B Zr1B -71.1(5)
C12B Si1B C1B Zr1B 171.6(5)
C4B Zr1B C1B C2B -6.4(4)
C25B Zr1B C1B C2B -140.9(4)
C24B Zr1B C1B C2B 120.8(4)
C29B Zr1B C1B C2B -144.3(4)
C20B Zr1B C1B C2B 137.2(4)
C28B Zr1B C1B C2B -109.7(4)
C22B Zr1B C1B C2B 85.4(4)
C23B Zr1B C1B C2B 84.3(4)
C21B Zr1B C1B C2B 116.1(4)
C26B Zr1B C1B C2B -108.5(4)
C27B Zr1B C1B C2B -90.2(4)
C3B Zr1B C1B C2B -2.6(4)
C4B Zr1B C1B Si1B 167.7(3)
C2B Zr1B C1B Si1B 174.1(6)
C25B Zr1B C1B Si1B 33.2(4)
C24B Zr1B C1B Si1B -65.1(5)
C29B Zr1B C1B Si1B 29.8(5)
C20B Zr1B C1B Si1B -48.7(4)
C28B Zr1B C1B Si1B 64.4(5)
C22B Zr1B C1B Si1B -100.5(4)
C23B Zr1B C1B Si1B -101.6(4)
C21B Zr1B C1B Si1B -69.8(4)
C26B Zr1B C1B Si1B 65.6(4)
C27B Zr1B C1B Si1B 83.9(4)
C3B Zr1B C1B Si1B 171.5(4)
Si1B C1B C2B B1B 163(4)
Zr1B C1B C2B B1B -27(5)
Si1B C1B C2B Zr1B -170.3(11)
C41B B1B C2B C1B 154(5)
C31B B1B C2B C1B -89(5)
C3B B1B C2B C1B 36(5)
C41B B1B C2B Zr1B 127.0(4)
C31B B1B C2B Zr1B -116.5(4)
C3B B1B C2B Zr1B 8.7(4)
C4B Zr1B C2B C1B 174.7(4)
C25B Zr1B C2B C1B 40.0(4)
C24B Zr1B C2B C1B -83.3(5)
C29B Zr1B C2B C1B 48.7(5)
C20B Zr1B C2B C1B -49.4(4)
C28B Zr1B C2B C1B 92.8(4)
C22B Zr1B C2B C1B -91.8(4)
C23B Zr1B C2B C1B -107.9(4)
C21B Zr1B C2B C1B -60.1(4)
C26B Zr1B C2B C1B 66.6(4)
C27B Zr1B C2B C1B 94.6(4)
C3B Zr1B C2B C1B 177.2(4)
C4B Zr1B C2B B1B -7.9(3)
C25B Zr1B C2B B1B -142.6(3)
C24B Zr1B C2B B1B 94.1(4)
C29B Zr1B C2B B1B -134.0(3)
C20B Zr1B C2B B1B 128.0(3)
C28B Zr1B C2B B1B -89.8(4)
C22B Zr1B C2B B1B 85.6(3)
C23B Zr1B C2B B1B 69.5(3)
C21B Zr1B C2B B1B 117.3(3)
C26B Zr1B C2B B1B -116.1(3)
C27B Zr1B C2B B1B -88.0(3)
C3B Zr1B C2B B1B -5.4(3)
C1B Zr1B C2B B1B 177.4(5)
C2B B1B C3B C4B -8.6(11)
C41B B1B C3B C4B -130.4(8)
C31B B1B C3B C4B 112.7(9)
C2B B1B C3B Zr1B -8.3(4)
C41B B1B C3B Zr1B -130.1(3)
C31B B1B C3B Zr1B 113.0(4)
C2B Zr1B C3B C4B -175.0(4)
C25B Zr1B C3B C4B -89.9(5)
C24B Zr1B C3B C4B 51.7(4)
C29B Zr1B C3B C4B -43.6(5)
C20B Zr1B C3B C4B 77.9(5)
C28B Zr1B C3B C4B -44.3(4)
C22B Zr1B C3B C4B 101.4(4)
C23B Zr1B C3B C4B 69.3(4)
C21B Zr1B C3B C4B 111.3(4)
C26B Zr1B C3B C4B -98.9(4)
C27B Zr1B C3B C4B -73.5(4)
C1B Zr1B C3B C4B -173.8(4)
C4B Zr1B C3B B1B -179.8(5)
C2B Zr1B C3B B1B 5.2(3)
C25B Zr1B C3B B1B 90.3(4)
C24B Zr1B C3B B1B -128.1(3)
C29B Zr1B C3B B1B 136.6(3)
C20B Zr1B C3B B1B -101.9(4)
C28B Zr1B C3B B1B 135.9(3)
C22B Zr1B C3B B1B -78.4(3)
C23B Zr1B C3B B1B -110.5(3)
C21B Zr1B C3B B1B -68.5(3)
C26B Zr1B C3B B1B 81.3(3)
C27B Zr1B C3B B1B 106.7(3)
C1B Zr1B C3B B1B 6.4(3)
B1B C3B C4B Si2B 179.0(6)
Zr1B C3B C4B Si2B 178.7(6)
B1B C3B C4B Zr1B 0.3(9)
C15B Si2B C4B C3B -93.2(7)
C14B Si2B C4B C3B 145.5(5)
C16B Si2B C4B C3B 26.7(7)
C15B Si2B C4B Zr1B 84.6(6)
C14B Si2B C4B Zr1B -36.7(6)
C16B Si2B C4B Zr1B -155.4(6)
C2B Zr1B C4B C3B 4.6(4)
C25B Zr1B C4B C3B 119.8(4)
C24B Zr1B C4B C3B -133.5(4)
C29B Zr1B C4B C3B 147.7(4)
C20B Zr1B C4B C3B -127.0(4)
C28B Zr1B C4B C3B 135.6(4)
C22B Zr1B C4B C3B -79.3(4)
C23B Zr1B C4B C3B -105.7(4)
C21B Zr1B C4B C3B -87.9(4)
C26B Zr1B C4B C3B 91.0(4)
C27B Zr1B C4B C3B 102.8(4)
C1B Zr1B C4B C3B 7.6(5)
C2B Zr1B C4B Si2B -173.6(5)
C25B Zr1B C4B Si2B -58.4(6)
C24B Zr1B C4B Si2B 48.2(5)
C29B Zr1B C4B Si2B -30.6(6)
C20B Zr1B C4B Si2B 54.7(6)
C28B Zr1B C4B Si2B -42.7(5)
C22B Zr1B C4B Si2B 102.4(5)
C23B Zr1B C4B Si2B 76.0(5)
C21B Zr1B C4B Si2B 93.9(5)
C26B Zr1B C4B Si2B -87.3(5)
C27B Zr1B C4B Si2B -75.5(5)
C3B Zr1B C4B Si2B -178.3(8)
C1B Zr1B C4B Si2B -170.7(4)
C4B Zr1B C20B C21B 102.7(4)
C2B Zr1B C20B C21B -20.5(5)
C25B Zr1B C20B C21B -122.3(4)
C24B Zr1B C20B C21B 114.9(6)
C29B Zr1B C20B C21B -154.4(5)
C28B Zr1B C20B C21B -172.5(4)
C22B Zr1B C20B C21B 36.0(4)
C23B Zr1B C20B C21B 76.6(4)
C26B Zr1B C20B C21B -117.6(4)
C27B Zr1B C20B C21B -152.2(4)
C3B Zr1B C20B C21B 65.9(5)
C1B Zr1B C20B C21B -40.9(4)
C4B Zr1B C20B C24B -12.1(5)
C2B Zr1B C20B C24B -135.3(4)
C25B Zr1B C20B C24B 122.9(4)
C29B Zr1B C20B C24B 90.7(4)
C28B Zr1B C20B C24B 72.7(4)
C22B Zr1B C20B C24B -78.8(4)
C23B Zr1B C20B C24B -38.2(4)
C21B Zr1B C20B C24B -114.9(6)
C26B Zr1B C20B C24B 127.5(4)
C27B Zr1B C20B C24B 92.9(5)
C3B Zr1B C20B C24B -49.0(5)
C1B Zr1B C20B C24B -155.7(4)
C24B C20B C21B C22B 0.2(7)
Zr1B C20B C21B C22B -65.6(4)
C24B C20B C21B Zr1B 65.9(4)
C4B Zr1B C21B C22B 16.3(5)
C2B Zr1B C21B C22B -81.5(4)
C25B Zr1B C21B C22B 175.1(4)
C24B Zr1B C21B C22B 79.0(4)
C29B Zr1B C21B C22B 142.2(4)
C20B Zr1B C21B C22B 116.5(6)
C28B Zr1B C21B C22B 126.8(4)
C23B Zr1B C21B C22B 38.2(4)
C26B Zr1B C21B C22B -162.4(4)
C27B Zr1B C21B C22B 171.9(5)
C3B Zr1B C21B C22B -19.0(5)
C1B Zr1B C21B C22B -105.5(4)
C4B Zr1B C21B C20B -100.2(4)
C2B Zr1B C21B C20B 162.0(4)
C25B Zr1B C21B C20B 58.6(4)
C24B Zr1B C21B C20B -37.5(4)
C29B Zr1B C21B C20B 25.7(5)
C28B Zr1B C21B C20B 10.2(5)
C22B Zr1B C21B C20B -116.5(6)
C23B Zr1B C21B C20B -78.3(5)
C26B Zr1B C21B C20B 81.1(5)
C27B Zr1B C21B C20B 55.4(7)
C3B Zr1B C21B C20B -135.5(4)
C1B Zr1B C21B C20B 137.9(4)
C20B C21B C22B C23B -2.0(6)
Zr1B C21B C22B C23B -67.3(4)
C20B C21B C22B Zr1B 65.4(4)
C4B Zr1B C22B C21B -166.7(4)
C2B Zr1B C22B C21B 95.9(4)
C25B Zr1B C22B C21B -6.5(5)
C24B Zr1B C22B C21B -76.9(4)
C29B Zr1B C22B C21B -49.1(5)
C20B Zr1B C22B C21B -36.1(4)
C28B Zr1B C22B C21B -90.0(5)
C23B Zr1B C22B C21B -113.1(6)
C26B Zr1B C22B C21B 35.5(7)
C27B Zr1B C22B C21B -149.2(16)
C3B Zr1B C22B C21B 163.5(4)
C1B Zr1B C22B C21B 68.9(4)
C4B Zr1B C22B C23B -53.7(4)
C2B Zr1B C22B C23B -151.0(4)
C25B Zr1B C22B C23B 106.6(5)
C24B Zr1B C22B C23B 36.1(4)
C29B Zr1B C22B C23B 64.0(5)
C20B Zr1B C22B C23B 76.9(5)
C28B Zr1B C22B C23B 23.0(6)
C21B Zr1B C22B C23B 113.1(6)
C26B Zr1B C22B C23B 148.5(5)
C27B Zr1B C22B C23B -36.2(19)
C3B Zr1B C22B C23B -83.5(4)
C1B Zr1B C22B C23B -178.1(4)
C21B C22B C23B C24B 3.0(7)
Zr1B C22B C23B C24B -64.6(4)
C21B C22B C23B Zr1B 67.6(4)
C4B Zr1B C23B C24B -119.3(5)
C2B Zr1B C23B C24B 147.9(4)
C25B Zr1B C23B C24B 12.7(6)
C29B Zr1B C23B C24B -14.7(5)
C20B Zr1B C23B C24B 38.7(4)
C28B Zr1B C23B C24B -48.9(5)
C22B Zr1B C23B C24B 116.8(6)
C21B Zr1B C23B C24B 79.1(4)
C26B Zr1B C23B C24B -12.4(10)
C27B Zr1B C23B C24B -69.9(5)
C3B Zr1B C23B C24B -148.6(4)
C1B Zr1B C23B C24B 118.9(4)
C4B Zr1B C23B C22B 123.9(4)
C2B Zr1B C23B C22B 31.2(4)
C25B Zr1B C23B C22B -104.1(5)
C24B Zr1B C23B C22B -116.8(6)
C29B Zr1B C23B C22B -131.5(4)
C20B Zr1B C23B C22B -78.1(4)
C28B Zr1B C23B C22B -165.7(4)
C21B Zr1B C23B C22B -37.7(4)
C26B Zr1B C23B C22B -129.2(8)
C27B Zr1B C23B C22B 173.3(4)
C3B Zr1B C23B C22B 94.7(4)
C1B Zr1B C23B C22B 2.2(5)
C22B C23B C24B C20B -2.8(7)
Zr1B C23B C24B C20B -68.2(4)
C22B C23B C24B Zr1B 65.3(4)
C21B C20B C24B C23B 1.6(7)
Zr1B C20B C24B C23B 68.6(4)
C21B C20B C24B Zr1B -67.0(4)
C4B Zr1B C24B C23B 57.6(4)
C2B Zr1B C24B C23B -46.5(6)
C25B Zr1B C24B C23B -170.6(4)
C29B Zr1B C24B C23B 165.9(5)
C20B Zr1B C24B C23B -112.4(6)
C28B Zr1B C24B C23B 136.5(4)
C22B Zr1B C24B C23B -36.0(4)
C21B Zr1B C24B C23B -75.8(4)
C26B Zr1B C24B C23B 175.3(4)
C27B Zr1B C24B C23B 136.0(4)
C3B Zr1B C24B C23B 34.2(5)
C1B Zr1B C24B C23B -81.3(5)
C4B Zr1B C24B C20B 170.0(4)
C2B Zr1B C24B C20B 65.9(5)
C25B Zr1B C24B C20B -58.2(4)
C29B Zr1B C24B C20B -81.7(4)
C28B Zr1B C24B C20B -111.2(4)
C22B Zr1B C24B C20B 76.4(4)
C23B Zr1B C24B C20B 112.4(6)
C21B Zr1B C24B C20B 36.6(4)
C26B Zr1B C24B C20B -72.3(5)
C27B Zr1B C24B C20B -111.6(4)
C3B Zr1B C24B C20B 146.6(4)
C1B Zr1B C24B C20B 31.1(5)
C4B Zr1B C25B C29B 55.8(5)
C2B Zr1B C25B C29B 168.6(4)
C24B Zr1B C25B C29B -46.9(4)
C20B Zr1B C25B C29B -74.4(4)
C28B Zr1B C25B C29B 36.5(4)
C22B Zr1B C25B C29B -98.0(5)
C23B Zr1B C25B C29B -53.8(5)
C21B Zr1B C25B C29B -101.5(4)
C26B Zr1B C25B C29B 113.4(6)
C27B Zr1B C25B C29B 76.8(5)
C3B Zr1B C25B C29B 97.3(5)
C1B Zr1B C25B C29B -174.3(4)
C4B Zr1B C25B C26B -57.5(5)
C2B Zr1B C25B C26B 55.2(4)
C24B Zr1B C25B C26B -160.3(4)
C29B Zr1B C25B C26B -113.4(6)
C20B Zr1B C25B C26B 172.2(5)
C28B Zr1B C25B C26B -76.9(4)
C22B Zr1B C25B C26B 148.6(4)
C23B Zr1B C25B C26B -167.1(4)
C21B Zr1B C25B C26B 145.2(4)
C27B Zr1B C25B C26B -36.6(4)
C3B Zr1B C25B C26B -16.0(6)
C1B Zr1B C25B C26B 72.3(4)
C29B C25B C26B C27B -1.2(6)
Zr1B C25B C26B C27B 66.3(4)
C29B C25B C26B Zr1B -67.5(4)
C4B Zr1B C26B C27B 22.3(4)
C2B Zr1B C26B C27B 118.6(4)
C25B Zr1B C26B C27B -114.8(6)
C24B Zr1B C26B C27B -88.6(5)
C29B Zr1B C26B C27B -77.1(4)
C20B Zr1B C26B C27B -123.4(4)
C28B Zr1B C26B C27B -37.0(4)
C22B Zr1B C26B C27B 178.9(5)
C23B Zr1B C26B C27B -79.7(9)
C21B Zr1B C26B C27B -158.8(4)
C3B Zr1B C26B C27B 54.2(4)
C1B Zr1B C26B C27B 144.2(4)
C4B Zr1B C26B C25B 137.1(4)
C2B Zr1B C26B C25B -126.6(4)
C24B Zr1B C26B C25B 26.2(5)
C29B Zr1B C26B C25B 37.7(4)
C20B Zr1B C26B C25B -8.6(5)
C28B Zr1B C26B C25B 77.8(5)
C22B Zr1B C26B C25B -66.3(7)
C23B Zr1B C26B C25B 35.1(10)
C21B Zr1B C26B C25B -44.0(5)
C27B Zr1B C26B C25B 114.8(6)
C3B Zr1B C26B C25B 169.0(4)
C1B Zr1B C26B C25B -101.0(4)
C25B C26B C27B C28B 0.6(6)
Zr1B C26B C27B C28B 65.3(4)
C25B C26B C27B Zr1B -64.8(4)
C4B Zr1B C27B C26B -158.5(4)
C2B Zr1B C27B C26B -62.3(4)
C25B Zr1B C27B C26B 37.6(4)
C24B Zr1B C27B C26B 116.0(4)
C29B Zr1B C27B C26B 78.3(4)
C20B Zr1B C27B C26B 75.7(5)
C28B Zr1B C27B C26B 115.1(6)
C22B Zr1B C27B C26B -176.3(16)
C23B Zr1B C27B C26B 153.0(4)
C21B Zr1B C27B C26B 41.6(7)
C3B Zr1B C27B C26B -128.9(4)
C1B Zr1B C27B C26B -35.0(4)
C4B Zr1B C27B C28B 86.4(4)
C2B Zr1B C27B C28B -177.4(4)
C25B Zr1B C27B C28B -77.5(5)
C24B Zr1B C27B C28B 0.9(5)
C29B Zr1B C27B C28B -36.8(4)
C20B Zr1B C27B C28B -39.4(5)
C22B Zr1B C27B C28B 68.6(18)
C23B Zr1B C27B C28B 37.9(6)
C21B Zr1B C27B C28B -73.5(7)
C26B Zr1B C27B C28B -115.1(6)
C3B Zr1B C27B C28B 116.0(4)
C1B Zr1B C27B C28B -150.1(4)
C26B C27B C28B C29B 0.3(7)
Zr1B C27B C28B C29B 66.3(4)
C26B C27B C28B Zr1B -66.0(4)
C4B Zr1B C28B C29B 157.9(5)
C2B Zr1B C28B C29B -111.6(5)
C25B Zr1B C28B C29B -37.1(4)
C24B Zr1B C28B C29B 65.7(5)
C20B Zr1B C28B C29B 34.7(5)
C22B Zr1B C28B C29B 76.3(6)
C23B Zr1B C28B C29B 89.5(5)
C21B Zr1B C28B C29B 29.2(6)
C26B Zr1B C28B C29B -78.3(5)
C27B Zr1B C28B C29B -115.0(6)
C3B Zr1B C28B C29B 179.0(4)
C1B Zr1B C28B C29B -76.9(5)
C4B Zr1B C28B C27B -87.1(4)
C2B Zr1B C28B C27B 3.4(5)
C25B Zr1B C28B C27B 77.9(5)
C24B Zr1B C28B C27B -179.3(4)
C29B Zr1B C28B C27B 115.0(6)
C20B Zr1B C28B C27B 149.7(4)
C22B Zr1B C28B C27B -168.7(4)
C23B Zr1B C28B C27B -155.5(4)
C21B Zr1B C28B C27B 144.1(4)
C26B Zr1B C28B C27B 36.7(4)
C3B Zr1B C28B C27B -66.0(4)
C1B Zr1B C28B C27B 38.1(5)
C27B C28B C29B C25B -1.0(7)
Zr1B C28B C29B C25B 66.4(4)
C27B C28B C29B Zr1B -67.4(4)
C26B C25B C29B C28B 1.4(7)
Zr1B C25B C29B C28B -67.1(5)
C26B C25B C29B Zr1B 68.5(4)
C4B Zr1B C29B C28B -22.9(5)
C2B Zr1B C29B C28B 99.5(5)
C25B Zr1B C29B C28B 115.3(7)
C24B Zr1B C29B C28B -111.6(5)
C20B Zr1B C29B C28B -145.1(5)
C22B Zr1B C29B C28B -134.3(4)
C23B Zr1B C29B C28B -103.7(5)
C21B Zr1B C29B C28B -158.7(4)
C26B Zr1B C29B C28B 77.2(5)
C27B Zr1B C29B C28B 37.1(4)
C3B Zr1B C29B C28B -1.3(6)
C1B Zr1B C29B C28B 121.5(4)
C4B Zr1B C29B C25B -138.2(4)
C2B Zr1B C29B C25B -15.8(6)
C24B Zr1B C29B C25B 133.0(4)
C20B Zr1B C29B C25B 99.6(4)
C28B Zr1B C29B C25B -115.3(7)
C22B Zr1B C29B C25B 110.3(4)
C23B Zr1B C29B C25B 141.0(4)
C21B Zr1B C29B C25B 85.9(4)
C26B Zr1B C29B C25B -38.2(4)
C27B Zr1B C29B C25B -78.3(4)
C3B Zr1B C29B C25B -116.7(4)
C1B Zr1B C29B C25B 6.2(5)
C2B B1B C31B C36B 129.9(6)
C41B B1B C31B C36B -112.3(6)
C3B B1B C31B C36B 1.5(8)
C2B B1B C31B C32B -51.4(6)
C41B B1B C31B C32B 66.4(6)
C3B B1B C31B C32B -179.8(5)
C36B C31B C32B F32B 177.6(6)
B1B C31B C32B F32B -1.3(9)
C36B C31B C32B C33B -1.1(9)
B1B C31B C32B C33B 180.0(6)
F32B C32B C33B C34B -175.5(7)
C31B C32B C33B C34B 3.3(12)
F32B C32B C33B F33B 2.3(11)
C31B C32B C33B F33B -178.9(7)
F33B C33B C34B C35B 179.6(7)
C32B C33B C34B C35B -2.7(13)
F33B C33B C34B F34B 1.6(13)
C32B C33B C34B F34B 179.3(7)
C33B C34B C35B F35B -179.9(7)
F34B C34B C35B F35B -1.8(11)
C33B C34B C35B C36B 0.0(12)
F34B C34B C35B C36B 178.1(6)
C32B C31B C36B F36B -179.9(6)
B1B C31B C36B F36B -1.1(9)
C32B C31B C36B C35B -1.7(9)
B1B C31B C36B C35B 177.1(6)
F35B C35B C36B F36B 0.5(9)
C34B C35B C36B F36B -179.4(6)
F35B C35B C36B C31B -177.8(6)
C34B C35B C36B C31B 2.3(10)
C2B B1B C41B C42B 155.6(5)
C31B B1B C41B C42B 41.5(7)
C3B B1B C41B C42B -77.9(6)
C2B B1B C41B C46B -25.0(7)
C31B B1B C41B C46B -139.2(6)
C3B B1B C41B C46B 101.5(6)
C46B C41B C42B F42B -177.4(5)
B1B C41B C42B F42B 2.1(8)
C46B C41B C42B C43B 3.2(8)
B1B C41B C42B C43B -177.3(5)
F42B C42B C43B F43B -0.7(9)
C41B C42B C43B F43B 178.7(6)
F42B C42B C43B C44B 179.0(6)
C41B C42B C43B C44B -1.6(10)
F43B C43B C44B F44B -0.5(10)
C42B C43B C44B F44B 179.9(6)
F43B C43B C44B C45B 178.5(6)
C42B C43B C44B C45B -1.1(11)
F44B C44B C45B F45B 0.1(11)
C43B C44B C45B F45B -178.9(6)
F44B C44B C45B C46B -179.2(6)
C43B C44B C45B C46B 1.8(11)
F45B C45B C46B F46B 0.5(9)
C44B C45B C46B F46B 179.8(6)
F45B C45B C46B C41B -179.2(6)
C44B C45B C46B C41B 0.1(10)
C42B C41B C46B F46B 177.8(5)
B1B C41B C46B F46B -1.6(9)
C42B C41B C46B C45B -2.5(9)
B1B C41B C46B C45B 178.1(6)

loop_
_platon_squeeze_void_nr
_platon_squeeze_void_average_x
_platon_squeeze_void_average_y
_platon_squeeze_void_average_z
_platon_squeeze_void_volume
_platon_squeeze_void_count_electrons
_platon_squeeze_void_content
1 -0.028 0.000 0.000 518 43 ' '
2 0.079 0.973 0.578 10 1 ' '
3 0.921 0.027 0.422 10 1 ' '
